data_4304865
loop_
_publ_author_name
'Qiuwen Wang'
'Li Xiang'
'Haibin Song'
'Guofu Zi'

_publ_section_title
;
Synthesis of Amidolanthanides with New Chiral Biaryl-Based NNO Ligands and
Their Use as Catalysts for Enantioselective Hydroamination/Cyclization
;
_journal_name_full 'Inorganic Chemistry'
_journal_page_first 4319
_journal_page_last 4328
_journal_paper_doi 10.1021/ic702461f
_journal_volume 47
_journal_year 2008
_chemical_absolute_configuration rmad
_chemical_formula_moiety 'C100 H136 N12 O4 Si8 Y4'
_chemical_formula_sum 'C100 H136 N12 O4 Si8 Y4'
_chemical_formula_weight 2150.57
_chemical_name_systematic
; 
 ? 
;
_space_group_IT_number 19
_symmetry_cell_setting orthorhombic
_symmetry_space_group_name_Hall 'P 2ac 2ab'
_symmetry_space_group_name_H-M 'P 21 21 21'
_atom_sites_solution_hydrogens geom
_atom_sites_solution_primary direct
_atom_sites_solution_secondary difmap
_audit_creation_method SHELXL-97
_cell_angle_alpha 90.00
_cell_angle_beta 90.00
_cell_angle_gamma 90.00
_cell_formula_units_Z 4
_cell_length_a 12.5736(7)
_cell_length_b 19.1832(10)
_cell_length_c 45.840(3)
_cell_measurement_reflns_used 17768
_cell_measurement_temperature 113(2)
_cell_measurement_theta_max 25.0
_cell_measurement_theta_min 2.5
_cell_volume 11056.7(11)
_computing_cell_refinement CrystalClear
_computing_data_collection CrystalClear
_computing_data_reduction CrystalClear
_computing_publication_material 'CrystalStructure 3.7.0'
_computing_structure_refinement 'SHELXL-97 (Sheldrick, 1997)'
_computing_structure_solution 'SHELXS-97 (Sheldrick, 1990)'
_diffrn_ambient_temperature 113(2)
_diffrn_detector_area_resol_mean 7.31
_diffrn_measured_fraction_theta_full 0.997
_diffrn_measured_fraction_theta_max 0.997
_diffrn_measurement_device_type 'Rigaku Saturn'
_diffrn_measurement_method \w
_diffrn_radiation_monochromator confocal
_diffrn_radiation_source 'rotating anode'
_diffrn_radiation_type MoK\a
_diffrn_radiation_wavelength 0.71070
_diffrn_reflns_av_R_equivalents 0.1154
_diffrn_reflns_av_sigmaI/netI 0.1096
_diffrn_reflns_limit_h_max 15
_diffrn_reflns_limit_h_min -15
_diffrn_reflns_limit_k_max 23
_diffrn_reflns_limit_k_min -23
_diffrn_reflns_limit_l_max 56
_diffrn_reflns_limit_l_min -56
_diffrn_reflns_number 88689
_diffrn_reflns_theta_full 26.03
_diffrn_reflns_theta_max 26.03
_diffrn_reflns_theta_min 1.68
_exptl_absorpt_coefficient_mu 2.217
_exptl_absorpt_correction_T_max 0.8785
_exptl_absorpt_correction_T_min 0.7466
_exptl_absorpt_correction_type multi-scan
_exptl_absorpt_process_details crystalclear
_exptl_crystal_colour yellow
_exptl_crystal_density_diffrn 1.292
_exptl_crystal_density_method 'not measured'
_exptl_crystal_description platelet
_exptl_crystal_F_000 4480
_exptl_crystal_size_max 0.14
_exptl_crystal_size_mid 0.12
_exptl_crystal_size_min 0.06
_refine_diff_density_max 0.535
_refine_diff_density_min -0.732
_refine_diff_density_rms 0.086
_refine_ls_abs_structure_details 'Flack H D (1983), Acta Cryst. A39, 876-881'
_refine_ls_abs_structure_Flack -0.016(4)
_refine_ls_extinction_method none
_refine_ls_goodness_of_fit_ref 1.063
_refine_ls_hydrogen_treatment constr
_refine_ls_matrix_type full
_refine_ls_number_parameters 1184
_refine_ls_number_reflns 21744
_refine_ls_number_restraints 0
_refine_ls_restrained_S_all 1.063
_refine_ls_R_factor_all 0.0809
_refine_ls_R_factor_gt 0.0606
_refine_ls_shift/su_max 0.002
_refine_ls_shift/su_mean 0.000
_refine_ls_structure_factor_coef Fsqd
_refine_ls_weighting_details 'calc w=1/[\s^2^(Fo^2^)+(0.0269P)^2^+0.0000P] where P=(Fo^2^+2Fc^2^)/3'
_refine_ls_weighting_scheme calc
_refine_ls_wR_factor_gt 0.1151
_refine_ls_wR_factor_ref 0.1238
_reflns_number_gt 17567
_reflns_number_total 21744
_reflns_threshold_expression >2sigma(I)
_cod_data_source_file ic702461f-file003_3.cif
_cod_data_source_block compound7
_cod_original_cell_volume 11056.7(10)
_cod_database_code 4304865

loop_
_symmetry_equiv_pos_as_xyz
'x, y, z'
'x+1/2, -y+1/2, -z'
'-x, y+1/2, -z+1/2'
'-x+1/2, -y, z+1/2'

loop_
_atom_site_label
_atom_site_type_symbol
_atom_site_fract_x
_atom_site_fract_y
_atom_site_fract_z
_atom_site_U_iso_or_equiv
_atom_site_adp_type
_atom_site_occupancy
_atom_site_symmetry_multiplicity
_atom_site_calc_flag
_atom_site_refinement_flags
_atom_site_disorder_assembly
_atom_site_disorder_group
Y1 Y 0.54111(4) -0.03122(3) 0.927510(12) 0.02644(13) Uani 1 1 d . . .
Y2 Y 0.30766(4) 0.05039(3) 0.897338(12) 0.02621(13) Uani 1 1 d . . .
Y3 Y 0.62247(4) 0.51030(3) 0.870583(12) 0.02699(13) Uani 1 1 d . . .
Y4 Y 0.79035(4) 0.51063(3) 0.804668(12) 0.02568(13) Uani 1 1 d . . .
Si1 Si 0.69669(14) -0.05815(10) 0.98293(4) 0.0350(4) Uani 1 1 d . . .
Si2 Si 0.69538(14) 0.09364(10) 0.96311(4) 0.0356(4) Uani 1 1 d . . .
Si3 Si 0.16255(13) 0.18723(9) 0.88581(4) 0.0311(4) Uani 1 1 d . . .
Si4 Si 0.16207(14) 0.14340(10) 0.94971(4) 0.0342(4) Uani 1 1 d . . .
Si5 Si 0.97117(13) 0.39834(9) 0.78765(4) 0.0301(4) Uani 1 1 d . . .
Si6 Si 0.74851(13) 0.34543(9) 0.77296(4) 0.0298(4) Uani 1 1 d . . .
Si7 Si 0.80054(15) 0.61341(9) 0.74894(4) 0.0335(4) Uani 1 1 d . . .
Si8 Si 0.90984(14) 0.67890(9) 0.80092(4) 0.0333(4) Uani 1 1 d . . .
N1 N 0.4568(4) -0.1389(2) 0.90761(10) 0.0258(11) Uani 1 1 d . . .
N2 N 0.6672(4) -0.0945(2) 0.90095(10) 0.0281(11) Uani 1 1 d . . .
N3 N 0.3721(3) -0.0051(2) 0.85097(10) 0.0271(11) Uani 1 1 d . . .
N4 N 0.1669(3) -0.0083(3) 0.87526(10) 0.0297(11) Uani 1 1 d . . .
N5 N 0.6519(3) 0.0095(3) 0.96133(10) 0.0310(11) Uani 1 1 d . . .
N6 N 0.2060(4) 0.1364(2) 0.91431(10) 0.0306(11) Uani 1 1 d . . .
N7 N 0.7334(4) 0.5748(2) 0.90483(10) 0.0281(11) Uani 1 1 d . . .
N8 N 0.5198(4) 0.5965(3) 0.89208(11) 0.0327(12) Uani 1 1 d . . .
N9 N 0.4534(4) 0.4568(2) 0.85654(10) 0.0271(11) Uani 1 1 d . . .
N10 N 0.5648(4) 0.4392(3) 0.90898(11) 0.0349(13) Uani 1 1 d . . .
N11 N 0.8364(4) 0.4078(2) 0.78537(10) 0.0269(11) Uani 1 1 d . . .
N12 N 0.8402(4) 0.6126(3) 0.78457(11) 0.0311(12) Uani 1 1 d . . .
O1 O 0.3578(3) -0.0110(2) 0.93494(8) 0.0272(9) Uani 1 1 d . . .
O2 O 0.4940(3) 0.0592(2) 0.90195(8) 0.0262(9) Uani 1 1 d . . .
O3 O 0.7922(3) 0.48775(19) 0.85178(8) 0.0272(9) Uani 1 1 d . . .
O4 O 0.6264(3) 0.5328(2) 0.82029(8) 0.0286(9) Uani 1 1 d . . .
C1 C 0.3118(4) -0.1209(3) 0.95593(13) 0.0272(13) Uani 1 1 d . . .
C2 C 0.3493(4) -0.0531(3) 0.95907(12) 0.0263(13) Uani 1 1 d . . .
C3 C 0.3827(4) -0.0285(3) 0.98624(13) 0.0315(14) Uani 1 1 d . . .
H3 H 0.4070 0.0182 0.9882 0.038 Uiso 1 1 calc R . .
C4 C 0.3807(5) -0.0720(3) 1.01045(14) 0.0409(17) Uani 1 1 d . . .
H4 H 0.4029 -0.0551 1.0290 0.049 Uiso 1 1 calc R . .
C5 C 0.3460(5) -0.1404(3) 1.00737(14) 0.0390(16) Uani 1 1 d . . .
H5 H 0.3452 -0.1700 1.0240 0.047 Uiso 1 1 calc R . .
C6 C 0.3126(5) -0.1665(3) 0.98062(14) 0.0361(15) Uani 1 1 d . . .
C7 C 0.2791(6) -0.2425(3) 0.97833(15) 0.0484(19) Uani 1 1 d . . .
H7A H 0.2814 -0.2640 0.9977 0.073 Uiso 1 1 calc R . .
H7B H 0.3277 -0.2672 0.9652 0.073 Uiso 1 1 calc R . .
H7C H 0.2065 -0.2451 0.9706 0.073 Uiso 1 1 calc R . .
C8 C 0.2745(4) -0.1471(3) 0.92648(13) 0.0283(13) Uani 1 1 d . . .
C9 C 0.3484(4) -0.1577(3) 0.90406(14) 0.0299(14) Uani 1 1 d . . .
C10 C 0.3123(5) -0.1835(3) 0.87701(13) 0.0316(14) Uani 1 1 d . . .
H10 H 0.3616 -0.1907 0.8616 0.038 Uiso 1 1 calc R . .
C11 C 0.2069(5) -0.1984(3) 0.87263(14) 0.0377(15) Uani 1 1 d . . .
H11 H 0.1837 -0.2167 0.8545 0.045 Uiso 1 1 calc R . .
C12 C 0.1344(5) -0.1865(3) 0.89472(16) 0.0399(16) Uani 1 1 d . . .
H12 H 0.0612 -0.1962 0.8914 0.048 Uiso 1 1 calc R . .
C13 C 0.1665(4) -0.1606(3) 0.92190(14) 0.0325(15) Uani 1 1 d . . .
C14 C 0.0815(5) -0.1467(4) 0.94484(16) 0.0464(18) Uani 1 1 d . . .
H14A H 0.0110 -0.1541 0.9363 0.070 Uiso 1 1 calc R . .
H14B H 0.0874 -0.0984 0.9517 0.070 Uiso 1 1 calc R . .
H14C H 0.0914 -0.1786 0.9613 0.070 Uiso 1 1 calc R . .
C15 C 0.5270(4) -0.1807(3) 0.89563(12) 0.0276(13) Uani 1 1 d . . .
H15 H 0.5043 -0.2247 0.8884 0.033 Uiso 1 1 calc R . .
C16 C 0.6357(5) -0.1619(3) 0.89320(13) 0.0301(14) Uani 1 1 d . . .
C17 C 0.7230(5) -0.2001(3) 0.88323(13) 0.0356(15) Uani 1 1 d . . .
H17 H 0.7227 -0.2471 0.8767 0.043 Uiso 1 1 calc R . .
C18 C 0.8092(5) -0.1566(4) 0.88477(13) 0.0386(16) Uani 1 1 d . . .
H18 H 0.8801 -0.1677 0.8793 0.046 Uiso 1 1 calc R . .
C19 C 0.7739(4) -0.0932(4) 0.89582(14) 0.0372(15) Uani 1 1 d . . .
H19 H 0.8184 -0.0540 0.8993 0.045 Uiso 1 1 calc R . .
C20 C 0.5285(4) 0.1048(3) 0.85408(12) 0.0263(13) Uani 1 1 d . . .
C21 C 0.5076(4) 0.1167(3) 0.88393(13) 0.0278(13) Uani 1 1 d . . .
C22 C 0.4930(4) 0.1834(3) 0.89534(15) 0.0318(14) Uani 1 1 d . . .
H22 H 0.4778 0.1898 0.9155 0.038 Uiso 1 1 calc R . .
C23 C 0.5009(5) 0.2406(3) 0.87666(15) 0.0374(16) Uani 1 1 d . . .
H23 H 0.4958 0.2865 0.8843 0.045 Uiso 1 1 calc R . .
C24 C 0.5164(5) 0.2306(3) 0.84687(14) 0.0366(16) Uani 1 1 d . . .
H24 H 0.5190 0.2701 0.8344 0.044 Uiso 1 1 calc R . .
C25 C 0.5282(5) 0.1642(3) 0.83490(13) 0.0284(13) Uani 1 1 d . . .
C26 C 0.5358(5) 0.1534(3) 0.80231(13) 0.0377(15) Uani 1 1 d . . .
H26A H 0.5212 0.1975 0.7923 0.057 Uiso 1 1 calc R . .
H26B H 0.4836 0.1184 0.7962 0.057 Uiso 1 1 calc R . .
H26C H 0.6075 0.1373 0.7973 0.057 Uiso 1 1 calc R . .
C27 C 0.5545(4) 0.0340(3) 0.84282(12) 0.0255(13) Uani 1 1 d . . .
C28 C 0.4775(4) -0.0169(3) 0.84006(11) 0.0242(12) Uani 1 1 d . . .
C29 C 0.5034(5) -0.0814(3) 0.82748(14) 0.0344(15) Uani 1 1 d . . .
H29 H 0.4504 -0.1163 0.8252 0.041 Uiso 1 1 calc R . .
C30 C 0.6074(5) -0.0942(3) 0.81832(14) 0.0367(15) Uani 1 1 d . . .
H30 H 0.6248 -0.1374 0.8094 0.044 Uiso 1 1 calc R . .
C31 C 0.6865(5) -0.0436(3) 0.82216(13) 0.0329(14) Uani 1 1 d . . .
H31 H 0.7574 -0.0532 0.8162 0.039 Uiso 1 1 calc R . .
C32 C 0.6621(4) 0.0208(3) 0.83458(12) 0.0296(14) Uani 1 1 d . . .
C33 C 0.7508(5) 0.0732(3) 0.83867(14) 0.0386(16) Uani 1 1 d . . .
H33A H 0.8190 0.0514 0.8338 0.058 Uiso 1 1 calc R . .
H33B H 0.7521 0.0889 0.8590 0.058 Uiso 1 1 calc R . .
H33C H 0.7388 0.1133 0.8258 0.058 Uiso 1 1 calc R . .
C34 C 0.2922(4) -0.0323(3) 0.83613(12) 0.0293(14) Uani 1 1 d . . .
H34 H 0.3060 -0.0523 0.8176 0.035 Uiso 1 1 calc R . .
C35 C 0.1874(5) -0.0327(3) 0.84681(13) 0.0297(13) Uani 1 1 d . . .
C36 C 0.0923(5) -0.0541(3) 0.83331(13) 0.0349(15) Uani 1 1 d . . .
H36 H 0.0848 -0.0721 0.8141 0.042 Uiso 1 1 calc R . .
C37 C 0.0112(5) -0.0438(3) 0.85359(14) 0.0363(15) Uani 1 1 d . . .
H37 H -0.0624 -0.0534 0.8511 0.044 Uiso 1 1 calc R . .
C38 C 0.0604(4) -0.0165(3) 0.87846(14) 0.0369(15) Uani 1 1 d . . .
H38 H 0.0231 -0.0048 0.8958 0.044 Uiso 1 1 calc R . .
C39 C 0.8403(5) -0.0806(4) 0.97658(16) 0.0502(19) Uani 1 1 d . . .
H39A H 0.8507 -0.0933 0.9561 0.075 Uiso 1 1 calc R . .
H39B H 0.8603 -0.1200 0.9890 0.075 Uiso 1 1 calc R . .
H39C H 0.8848 -0.0402 0.9813 0.075 Uiso 1 1 calc R . .
C40 C 0.6180(5) -0.1390(3) 0.97212(14) 0.0384(16) Uani 1 1 d . . .
H40A H 0.5424 -0.1272 0.9706 0.058 Uiso 1 1 calc R . .
H40B H 0.6275 -0.1753 0.9870 0.058 Uiso 1 1 calc R . .
H40C H 0.6436 -0.1563 0.9533 0.058 Uiso 1 1 calc R . .
C41 C 0.6778(5) -0.0448(4) 1.02331(12) 0.0479(18) Uani 1 1 d . . .
H41A H 0.7296 -0.0106 1.0304 0.072 Uiso 1 1 calc R . .
H41B H 0.6884 -0.0892 1.0335 0.072 Uiso 1 1 calc R . .
H41C H 0.6056 -0.0277 1.0270 0.072 Uiso 1 1 calc R . .
C42 C 0.5817(5) 0.1533(4) 0.97292(15) 0.0466(18) Uani 1 1 d . . .
H42A H 0.5226 0.1457 0.9593 0.070 Uiso 1 1 calc R . .
H42B H 0.6053 0.2019 0.9717 0.070 Uiso 1 1 calc R . .
H42C H 0.5580 0.1432 0.9928 0.070 Uiso 1 1 calc R . .
C43 C 0.7522(5) 0.1213(3) 0.92682(14) 0.0421(16) Uani 1 1 d . . .
H43A H 0.8187 0.0961 0.9232 0.063 Uiso 1 1 calc R . .
H43B H 0.7663 0.1715 0.9271 0.063 Uiso 1 1 calc R . .
H43C H 0.7011 0.1106 0.9113 0.063 Uiso 1 1 calc R . .
C44 C 0.8030(6) 0.1106(4) 0.99076(16) 0.058(2) Uani 1 1 d . . .
H44A H 0.7747 0.1032 1.0104 0.086 Uiso 1 1 calc R . .
H44B H 0.8278 0.1589 0.9889 0.086 Uiso 1 1 calc R . .
H44C H 0.8625 0.0787 0.9874 0.086 Uiso 1 1 calc R . .
C45 C 0.2358(5) 0.1589(3) 0.85183(13) 0.0352(15) Uani 1 1 d . . .
H45A H 0.3126 0.1614 0.8553 0.053 Uiso 1 1 calc R . .
H45B H 0.2169 0.1898 0.8356 0.053 Uiso 1 1 calc R . .
H45C H 0.2159 0.1109 0.8470 0.053 Uiso 1 1 calc R . .
C46 C 0.0182(5) 0.1780(4) 0.87681(15) 0.0437(17) Uani 1 1 d . . .
H46A H 0.0020 0.1289 0.8729 0.066 Uiso 1 1 calc R . .
H46B H 0.0017 0.2059 0.8595 0.066 Uiso 1 1 calc R . .
H46C H -0.0246 0.1944 0.8933 0.066 Uiso 1 1 calc R . .
C47 C 0.1953(6) 0.2816(3) 0.89083(15) 0.0440(17) Uani 1 1 d . . .
H47A H 0.1557 0.3000 0.9076 0.066 Uiso 1 1 calc R . .
H47B H 0.1755 0.3075 0.8732 0.066 Uiso 1 1 calc R . .
H47C H 0.2718 0.2867 0.8943 0.066 Uiso 1 1 calc R . .
C48 C 0.0524(6) 0.2086(4) 0.95515(15) 0.0476(18) Uani 1 1 d . . .
H48A H 0.0753 0.2542 0.9478 0.071 Uiso 1 1 calc R . .
H48B H 0.0358 0.2123 0.9760 0.071 Uiso 1 1 calc R . .
H48C H -0.0110 0.1934 0.9445 0.071 Uiso 1 1 calc R . .
C49 C 0.2731(6) 0.1704(4) 0.97456(15) 0.055(2) Uani 1 1 d . . .
H49A H 0.3293 0.1350 0.9741 0.083 Uiso 1 1 calc R . .
H49B H 0.2460 0.1751 0.9945 0.083 Uiso 1 1 calc R . .
H49C H 0.3021 0.2152 0.9680 0.083 Uiso 1 1 calc R . .
C50 C 0.1111(5) 0.0567(4) 0.96268(14) 0.0445(17) Uani 1 1 d . . .
H50A H 0.0477 0.0439 0.9515 0.067 Uiso 1 1 calc R . .
H50B H 0.0928 0.0598 0.9834 0.067 Uiso 1 1 calc R . .
H50C H 0.1662 0.0211 0.9599 0.067 Uiso 1 1 calc R . .
C51 C 0.8613(4) 0.4484(3) 0.89799(13) 0.0285(13) Uani 1 1 d . . .
C52 C 0.8091(4) 0.4341(3) 0.87098(12) 0.0260(12) Uani 1 1 d . . .
C53 C 0.7687(5) 0.3678(3) 0.86503(13) 0.0333(15) Uani 1 1 d . . .
H53 H 0.7340 0.3591 0.8470 0.040 Uiso 1 1 calc R . .
C54 C 0.7790(5) 0.3144(3) 0.88540(14) 0.0384(16) Uani 1 1 d . . .
H54 H 0.7539 0.2688 0.8812 0.046 Uiso 1 1 calc R . .
C55 C 0.8269(5) 0.3291(3) 0.91208(13) 0.0347(15) Uani 1 1 d . . .
H55 H 0.8303 0.2934 0.9264 0.042 Uiso 1 1 calc R . .
C56 C 0.8695(5) 0.3935(3) 0.91862(13) 0.0335(15) Uani 1 1 d . . .
C57 C 0.9179(6) 0.4058(3) 0.94850(13) 0.0435(17) Uani 1 1 d . . .
H57A H 0.9304 0.3609 0.9581 0.065 Uiso 1 1 calc R . .
H57B H 0.8690 0.4337 0.9603 0.065 Uiso 1 1 calc R . .
H57C H 0.9855 0.4307 0.9464 0.065 Uiso 1 1 calc R . .
C58 C 0.9103(4) 0.5180(3) 0.90294(12) 0.0277(13) Uani 1 1 d . . .
C59 C 0.8469(4) 0.5788(3) 0.90802(12) 0.0272(13) Uani 1 1 d . . .
C60 C 0.8958(5) 0.6419(3) 0.91424(12) 0.0310(14) Uani 1 1 d . . .
H60 H 0.8536 0.6820 0.9180 0.037 Uiso 1 1 calc R . .
C61 C 1.0062(5) 0.6472(3) 0.91504(13) 0.0365(15) Uani 1 1 d . . .
H61 H 1.0389 0.6904 0.9196 0.044 Uiso 1 1 calc R . .
C62 C 1.0676(5) 0.5896(3) 0.90917(13) 0.0367(16) Uani 1 1 d . . .
H62 H 1.1429 0.5937 0.9094 0.044 Uiso 1 1 calc R . .
C63 C 1.0211(4) 0.5251(3) 0.90277(12) 0.0286(13) Uani 1 1 d . . .
C64 C 1.0938(5) 0.4647(3) 0.89541(15) 0.0423(16) Uani 1 1 d . . .
H64A H 1.1635 0.4827 0.8895 0.063 Uiso 1 1 calc R . .
H64B H 1.0628 0.4376 0.8794 0.063 Uiso 1 1 calc R . .
H64C H 1.1021 0.4348 0.9126 0.063 Uiso 1 1 calc R . .
C65 C 0.6758(5) 0.6147(3) 0.92206(12) 0.0311(14) Uani 1 1 d . . .
H65 H 0.7088 0.6366 0.9383 0.037 Uiso 1 1 calc R . .
C66 C 0.5667(5) 0.6258(3) 0.91706(13) 0.0324(15) Uani 1 1 d . . .
C67 C 0.4889(5) 0.6617(4) 0.93319(15) 0.0421(17) Uani 1 1 d . . .
H67 H 0.4992 0.6854 0.9512 0.051 Uiso 1 1 calc R . .
C68 C 0.3943(5) 0.6560(3) 0.91783(15) 0.0401(16) Uani 1 1 d . . .
H68 H 0.3277 0.6759 0.9230 0.048 Uiso 1 1 calc R . .
C69 C 0.4166(5) 0.6154(3) 0.89340(14) 0.0368(15) Uani 1 1 d . . .
H69 H 0.3649 0.6026 0.8793 0.044 Uiso 1 1 calc R . .
C70 C 0.4467(4) 0.5729(3) 0.81541(12) 0.0267(13) Uani 1 1 d . . .
C71 C 0.5543(4) 0.5871(3) 0.81888(13) 0.0277(13) Uani 1 1 d . . .
C72 C 0.5910(5) 0.6553(3) 0.82283(13) 0.0344(15) Uani 1 1 d . . .
H72 H 0.6648 0.6644 0.8250 0.041 Uiso 1 1 calc R . .
C73 C 0.5174(6) 0.7097(3) 0.82356(15) 0.0457(18) Uani 1 1 d . . .
H73 H 0.5414 0.7563 0.8257 0.055 Uiso 1 1 calc R . .
C74 C 0.4098(6) 0.6960(3) 0.82117(15) 0.0431(17) Uani 1 1 d . . .
H74 H 0.3607 0.7336 0.8219 0.052 Uiso 1 1 calc R . .
C75 C 0.3721(5) 0.6285(3) 0.81772(14) 0.0342(15) Uani 1 1 d . . .
C76 C 0.2540(5) 0.6139(4) 0.81738(16) 0.052(2) Uani 1 1 d . . .
H76A H 0.2152 0.6563 0.8229 0.078 Uiso 1 1 calc R . .
H76B H 0.2377 0.5767 0.8313 0.078 Uiso 1 1 calc R . .
H76C H 0.2325 0.5994 0.7978 0.078 Uiso 1 1 calc R . .
C77 C 0.4082(4) 0.5015(3) 0.80803(12) 0.0295(13) Uani 1 1 d . . .
C78 C 0.4040(4) 0.4471(3) 0.82885(13) 0.0272(13) Uani 1 1 d . . .
C79 C 0.3577(4) 0.3835(3) 0.82149(14) 0.0340(15) Uani 1 1 d . . .
H79 H 0.3538 0.3475 0.8357 0.041 Uiso 1 1 calc R . .
C80 C 0.3175(5) 0.3721(3) 0.79385(15) 0.0419(17) Uani 1 1 d . . .
H80 H 0.2832 0.3293 0.7894 0.050 Uiso 1 1 calc R . .
C81 C 0.3272(5) 0.4231(4) 0.77264(15) 0.0413(17) Uani 1 1 d . . .
H81 H 0.3039 0.4136 0.7533 0.050 Uiso 1 1 calc R . .
C82 C 0.3709(4) 0.4884(3) 0.77925(13) 0.0336(14) Uani 1 1 d . . .
C83 C 0.3773(6) 0.5428(4) 0.75537(14) 0.0489(18) Uani 1 1 d . . .
H83A H 0.3938 0.5200 0.7368 0.073 Uiso 1 1 calc R . .
H83B H 0.4333 0.5765 0.7601 0.073 Uiso 1 1 calc R . .
H83C H 0.3089 0.5670 0.7538 0.073 Uiso 1 1 calc R . .
C84 C 0.4065(5) 0.4270(3) 0.87956(14) 0.0324(15) Uani 1 1 d . . .
H84 H 0.3356 0.4104 0.8777 0.039 Uiso 1 1 calc R . .
C85 C 0.4590(5) 0.4196(3) 0.90628(13) 0.0308(14) Uani 1 1 d . . .
C86 C 0.4219(6) 0.3902(4) 0.93266(14) 0.0453(18) Uani 1 1 d . . .
H86 H 0.3528 0.3726 0.9367 0.054 Uiso 1 1 calc R . .
C87 C 0.5086(6) 0.3926(4) 0.95147(15) 0.053(2) Uani 1 1 d . . .
H87 H 0.5097 0.3765 0.9711 0.063 Uiso 1 1 calc R . .
C88 C 0.5940(6) 0.4231(4) 0.93648(14) 0.0461(18) Uani 1 1 d . . .
H88 H 0.6625 0.4312 0.9445 0.055 Uiso 1 1 calc R . .
C89 C 1.0256(5) 0.4790(3) 0.80605(13) 0.0353(15) Uani 1 1 d . . .
H89A H 1.0130 0.5197 0.7936 0.053 Uiso 1 1 calc R . .
H89B H 1.1022 0.4734 0.8093 0.053 Uiso 1 1 calc R . .
H89C H 0.9898 0.4857 0.8248 0.053 Uiso 1 1 calc R . .
C90 C 1.0364(5) 0.3925(4) 0.75113(14) 0.0426(16) Uani 1 1 d . . .
H90A H 1.0108 0.3509 0.7409 0.064 Uiso 1 1 calc R . .
H90B H 1.1137 0.3894 0.7536 0.064 Uiso 1 1 calc R . .
H90C H 1.0191 0.4341 0.7397 0.064 Uiso 1 1 calc R . .
C91 C 1.0178(5) 0.3237(4) 0.81090(16) 0.052(2) Uani 1 1 d . . .
H91A H 0.9779 0.3233 0.8293 0.079 Uiso 1 1 calc R . .
H91B H 1.0938 0.3292 0.8151 0.079 Uiso 1 1 calc R . .
H91C H 1.0060 0.2797 0.8005 0.079 Uiso 1 1 calc R . .
C92 C 0.7417(6) 0.3400(4) 0.73188(14) 0.0439(17) Uani 1 1 d . . .
H92A H 0.7005 0.3795 0.7243 0.066 Uiso 1 1 calc R . .
H92B H 0.7072 0.2963 0.7262 0.066 Uiso 1 1 calc R . .
H92C H 0.8138 0.3415 0.7238 0.066 Uiso 1 1 calc R . .
C93 C 0.6100(5) 0.3685(3) 0.78541(15) 0.0409(16) Uani 1 1 d . . .
H93A H 0.6074 0.3683 0.8068 0.061 Uiso 1 1 calc R . .
H93B H 0.5594 0.3343 0.7777 0.061 Uiso 1 1 calc R . .
H93C H 0.5913 0.4150 0.7782 0.061 Uiso 1 1 calc R . .
C94 C 0.7789(5) 0.2550(3) 0.78626(15) 0.0435(17) Uani 1 1 d . . .
H94A H 0.8460 0.2390 0.7777 0.065 Uiso 1 1 calc R . .
H94B H 0.7214 0.2234 0.7805 0.065 Uiso 1 1 calc R . .
H94C H 0.7853 0.2554 0.8076 0.065 Uiso 1 1 calc R . .
C95 C 0.6983(5) 0.5414(3) 0.74439(13) 0.0406(16) Uani 1 1 d . . .
H95A H 0.7310 0.4963 0.7490 0.061 Uiso 1 1 calc R . .
H95B H 0.6726 0.5409 0.7242 0.061 Uiso 1 1 calc R . .
H95C H 0.6384 0.5497 0.7576 0.061 Uiso 1 1 calc R . .
C96 C 0.9128(6) 0.5942(4) 0.72271(15) 0.055(2) Uani 1 1 d . . .
H96A H 0.9692 0.6290 0.7252 0.082 Uiso 1 1 calc R . .
H96B H 0.8860 0.5959 0.7027 0.082 Uiso 1 1 calc R . .
H96C H 0.9415 0.5477 0.7267 0.082 Uiso 1 1 calc R . .
C97 C 0.7357(6) 0.6962(3) 0.73720(15) 0.0468(18) Uani 1 1 d . . .
H97A H 0.6785 0.7080 0.7508 0.070 Uiso 1 1 calc R . .
H97B H 0.7062 0.6904 0.7176 0.070 Uiso 1 1 calc R . .
H97C H 0.7885 0.7338 0.7370 0.070 Uiso 1 1 calc R . .
C98 C 0.8342(5) 0.7629(3) 0.80479(15) 0.0450(17) Uani 1 1 d . . .
H98A H 0.8126 0.7795 0.7855 0.067 Uiso 1 1 calc R . .
H98B H 0.8797 0.7979 0.8141 0.067 Uiso 1 1 calc R . .
H98C H 0.7709 0.7551 0.8168 0.067 Uiso 1 1 calc R . .
C99 C 0.9504(7) 0.6528(4) 0.83871(14) 0.056(2) Uani 1 1 d . . .
H99A H 0.8883 0.6351 0.8493 0.083 Uiso 1 1 calc R . .
H99B H 0.9792 0.6935 0.8490 0.083 Uiso 1 1 calc R . .
H99C H 1.0048 0.6164 0.8376 0.083 Uiso 1 1 calc R . .
C100 C 1.0317(5) 0.7004(3) 0.77959(14) 0.0403(16) Uani 1 1 d . . .
H10A H 1.0755 0.6585 0.7774 0.060 Uiso 1 1 calc R . .
H10B H 1.0725 0.7364 0.7899 0.060 Uiso 1 1 calc R . .
H10C H 1.0113 0.7177 0.7603 0.060 Uiso 1 1 calc R . .

loop_
_atom_site_aniso_label
_atom_site_aniso_U_11
_atom_site_aniso_U_22
_atom_site_aniso_U_33
_atom_site_aniso_U_23
_atom_site_aniso_U_13
_atom_site_aniso_U_12
Y1 0.0232(3) 0.0259(3) 0.0303(3) 0.0030(2) 0.0002(2) 0.0009(2)
Y2 0.0244(3) 0.0273(3) 0.0269(3) 0.0006(2) -0.0001(2) 0.0021(2)
Y3 0.0263(3) 0.0285(3) 0.0262(3) -0.0023(3) 0.0017(2) -0.0019(2)
Y4 0.0276(3) 0.0249(3) 0.0246(3) 0.0010(2) 0.0020(2) 0.0005(2)
Si1 0.0282(9) 0.0456(11) 0.0313(9) 0.0094(8) -0.0001(8) 0.0046(8)
Si2 0.0329(9) 0.0407(11) 0.0330(9) -0.0014(8) -0.0050(8) -0.0027(8)
Si3 0.0277(9) 0.0292(10) 0.0364(10) 0.0043(8) 0.0007(7) 0.0032(7)
Si4 0.0320(10) 0.0342(10) 0.0364(10) -0.0008(8) 0.0020(8) 0.0053(8)
Si5 0.0266(9) 0.0285(9) 0.0354(9) 0.0007(7) -0.0007(8) 0.0028(7)
Si6 0.0290(9) 0.0262(9) 0.0343(9) 0.0010(8) 0.0020(8) 0.0012(7)
Si7 0.0425(10) 0.0283(9) 0.0297(9) 0.0051(7) -0.0029(8) -0.0017(8)
Si8 0.0383(10) 0.0315(10) 0.0301(9) 0.0020(8) 0.0015(8) -0.0064(8)
N1 0.022(2) 0.025(3) 0.030(3) 0.006(2) 0.002(2) -0.003(2)
N2 0.027(3) 0.026(3) 0.031(3) 0.008(2) 0.001(2) 0.004(2)
N3 0.024(2) 0.028(3) 0.029(3) 0.000(2) 0.003(2) 0.000(2)
N4 0.024(2) 0.031(3) 0.034(3) 0.001(2) 0.001(2) -0.001(2)
N5 0.025(2) 0.036(3) 0.031(3) 0.002(2) -0.004(2) 0.002(2)
N6 0.029(3) 0.025(3) 0.038(3) 0.003(2) 0.006(2) 0.009(2)
N7 0.027(3) 0.032(3) 0.025(3) -0.002(2) -0.003(2) 0.001(2)
N8 0.030(3) 0.033(3) 0.036(3) -0.003(2) -0.005(2) 0.007(2)
N9 0.024(2) 0.025(3) 0.032(3) 0.001(2) 0.001(2) -0.006(2)
N10 0.031(3) 0.042(3) 0.032(3) 0.005(2) 0.006(2) 0.004(2)
N11 0.032(3) 0.027(3) 0.022(3) 0.001(2) 0.008(2) 0.004(2)
N12 0.032(3) 0.028(3) 0.034(3) 0.005(2) 0.000(2) -0.005(2)
O1 0.028(2) 0.027(2) 0.027(2) 0.0102(18) 0.0028(16) -0.0019(17)
O2 0.027(2) 0.026(2) 0.025(2) 0.0053(18) -0.0038(17) -0.0008(17)
O3 0.029(2) 0.027(2) 0.0250(19) 0.0014(17) -0.0024(17) 0.0027(18)
O4 0.026(2) 0.031(2) 0.029(2) -0.0011(18) -0.0003(17) 0.0055(18)
C1 0.020(3) 0.025(3) 0.037(3) 0.005(3) 0.007(3) 0.002(2)
C2 0.024(3) 0.024(3) 0.032(3) 0.006(3) 0.008(2) 0.001(2)
C3 0.031(3) 0.025(3) 0.038(3) 0.002(3) 0.005(3) -0.001(3)
C4 0.054(4) 0.044(4) 0.024(3) 0.002(3) 0.004(3) 0.009(3)
C5 0.047(4) 0.035(4) 0.034(4) 0.004(3) 0.013(3) 0.005(3)
C6 0.036(4) 0.027(3) 0.046(4) 0.002(3) 0.019(3) 0.003(3)
C7 0.061(5) 0.029(4) 0.055(5) 0.009(3) 0.021(4) -0.001(3)
C8 0.023(3) 0.026(3) 0.036(3) 0.005(3) 0.005(3) 0.000(2)
C9 0.025(3) 0.019(3) 0.045(4) 0.004(3) 0.008(3) 0.000(2)
C10 0.032(3) 0.030(3) 0.032(3) 0.001(3) 0.000(3) -0.006(3)
C11 0.035(4) 0.039(4) 0.040(4) 0.003(3) -0.005(3) -0.003(3)
C12 0.029(3) 0.032(4) 0.058(5) 0.000(3) -0.003(3) -0.002(3)
C13 0.024(3) 0.026(3) 0.048(4) 0.006(3) 0.005(3) 0.003(2)
C14 0.027(3) 0.040(4) 0.072(5) -0.004(4) 0.008(3) 0.003(3)
C15 0.031(3) 0.027(3) 0.025(3) 0.004(3) 0.003(3) 0.003(3)
C16 0.030(3) 0.027(3) 0.033(3) 0.005(3) -0.004(3) 0.005(3)
C17 0.031(4) 0.040(4) 0.036(4) -0.004(3) 0.003(3) 0.010(3)
C18 0.022(3) 0.057(4) 0.038(4) 0.000(3) 0.003(3) 0.012(3)
C19 0.022(3) 0.048(4) 0.042(4) 0.003(3) 0.003(3) -0.001(3)
C20 0.025(3) 0.029(3) 0.025(3) -0.001(3) 0.003(3) 0.006(3)
C21 0.020(3) 0.030(3) 0.034(3) 0.002(3) 0.000(3) 0.006(2)
C22 0.030(3) 0.024(3) 0.041(4) 0.001(3) -0.002(3) -0.005(3)
C23 0.034(4) 0.024(3) 0.054(4) 0.000(3) -0.006(3) 0.002(3)
C24 0.040(4) 0.025(3) 0.045(4) 0.011(3) -0.002(3) -0.002(3)
C25 0.025(3) 0.028(3) 0.032(3) -0.001(3) 0.002(3) -0.004(3)
C26 0.040(4) 0.036(4) 0.037(4) 0.012(3) 0.009(3) 0.000(3)
C27 0.028(3) 0.023(3) 0.025(3) 0.002(2) 0.001(2) 0.002(2)
C28 0.026(3) 0.024(3) 0.024(3) 0.006(2) 0.000(2) -0.003(2)
C29 0.030(3) 0.029(4) 0.045(4) -0.001(3) 0.001(3) -0.005(3)
C30 0.040(4) 0.028(4) 0.042(4) -0.001(3) 0.008(3) 0.011(3)
C31 0.030(3) 0.035(4) 0.034(3) 0.004(3) 0.008(3) 0.007(3)
C32 0.032(3) 0.030(3) 0.027(3) 0.010(3) 0.003(3) 0.001(3)
C33 0.029(3) 0.044(4) 0.043(4) 0.002(3) 0.004(3) -0.003(3)
C34 0.031(3) 0.030(3) 0.027(3) 0.004(3) 0.009(3) 0.003(3)
C35 0.033(3) 0.022(3) 0.034(3) -0.007(3) -0.003(3) 0.001(3)
C36 0.035(3) 0.038(4) 0.032(3) 0.004(3) -0.007(3) -0.003(3)
C37 0.025(3) 0.039(4) 0.045(4) 0.008(3) -0.002(3) 0.000(3)
C38 0.022(3) 0.046(4) 0.042(4) 0.009(3) -0.007(3) -0.006(3)
C39 0.046(4) 0.059(5) 0.046(4) 0.013(4) 0.000(3) 0.007(4)
C40 0.034(4) 0.044(4) 0.037(4) 0.012(3) 0.001(3) 0.011(3)
C41 0.052(4) 0.069(5) 0.023(3) 0.006(3) -0.004(3) 0.006(4)
C42 0.051(4) 0.049(4) 0.040(4) -0.006(3) 0.001(3) 0.002(4)
C43 0.039(4) 0.044(4) 0.043(4) 0.006(3) 0.001(3) -0.006(3)
C44 0.057(5) 0.061(5) 0.054(5) -0.005(4) -0.013(4) -0.006(4)
C45 0.034(4) 0.031(4) 0.041(4) 0.009(3) -0.001(3) 0.000(3)
C46 0.040(4) 0.050(4) 0.041(4) 0.009(3) 0.003(3) 0.007(3)
C47 0.052(4) 0.031(4) 0.049(4) 0.003(3) 0.009(4) 0.002(3)
C48 0.051(4) 0.051(5) 0.041(4) -0.004(3) 0.007(4) 0.012(4)
C49 0.048(5) 0.082(6) 0.037(4) -0.005(4) -0.007(3) 0.010(4)
C50 0.040(4) 0.051(4) 0.042(4) 0.000(3) 0.024(3) 0.005(3)
C51 0.031(3) 0.028(3) 0.027(3) 0.001(3) -0.006(3) 0.002(3)
C52 0.025(3) 0.026(3) 0.027(3) 0.001(2) -0.004(3) 0.001(3)
C53 0.033(3) 0.037(4) 0.029(3) 0.001(3) -0.004(3) 0.002(3)
C54 0.042(4) 0.024(3) 0.048(4) -0.002(3) -0.002(3) 0.000(3)
C55 0.050(4) 0.025(3) 0.029(3) 0.002(3) -0.006(3) 0.001(3)
C56 0.036(3) 0.036(4) 0.029(3) 0.007(3) -0.007(3) 0.003(3)
C57 0.064(5) 0.032(4) 0.034(4) 0.004(3) -0.010(3) 0.004(3)
C58 0.028(3) 0.031(3) 0.024(3) 0.002(3) -0.002(2) -0.003(3)
C59 0.031(3) 0.028(3) 0.022(3) 0.004(2) -0.007(2) -0.001(3)
C60 0.037(4) 0.028(3) 0.029(3) -0.001(3) -0.004(3) -0.003(3)
C61 0.047(4) 0.029(4) 0.034(4) 0.005(3) -0.005(3) -0.007(3)
C62 0.029(3) 0.043(4) 0.038(4) 0.009(3) -0.014(3) -0.008(3)
C63 0.024(3) 0.033(4) 0.029(3) 0.003(3) -0.004(2) 0.006(3)
C64 0.036(3) 0.040(4) 0.051(4) 0.004(3) -0.002(3) 0.015(3)
C65 0.038(4) 0.034(4) 0.021(3) -0.001(3) -0.004(3) -0.003(3)
C66 0.034(4) 0.028(3) 0.035(3) -0.006(3) 0.006(3) 0.002(3)
C67 0.035(4) 0.048(4) 0.043(4) -0.014(3) 0.003(3) 0.006(3)
C68 0.032(4) 0.041(4) 0.047(4) -0.001(3) 0.002(3) 0.008(3)
C69 0.034(3) 0.036(4) 0.041(4) -0.003(3) -0.002(3) 0.005(3)
C70 0.030(3) 0.029(3) 0.021(3) 0.000(2) -0.005(3) -0.005(3)
C71 0.027(3) 0.024(3) 0.033(3) 0.001(3) 0.000(3) 0.003(3)
C72 0.036(3) 0.028(4) 0.038(4) -0.001(3) 0.000(3) -0.005(3)
C73 0.054(5) 0.027(4) 0.056(5) 0.002(3) 0.012(4) -0.006(3)
C74 0.047(4) 0.035(4) 0.047(4) 0.002(3) -0.001(3) 0.011(3)
C75 0.033(3) 0.031(4) 0.039(4) 0.001(3) -0.003(3) 0.007(3)
C76 0.041(4) 0.058(5) 0.058(5) -0.005(4) -0.014(4) 0.016(4)
C77 0.024(3) 0.032(4) 0.032(3) -0.007(3) -0.010(3) 0.005(3)
C78 0.015(3) 0.030(3) 0.036(3) -0.007(3) 0.000(2) -0.002(2)
C79 0.025(3) 0.033(4) 0.044(4) -0.003(3) 0.005(3) -0.005(3)
C80 0.030(4) 0.035(4) 0.061(5) -0.017(3) 0.000(3) -0.012(3)
C81 0.036(4) 0.050(4) 0.038(4) -0.015(3) -0.005(3) -0.004(3)
C82 0.028(3) 0.040(4) 0.034(3) -0.002(3) -0.004(3) 0.002(3)
C83 0.050(4) 0.054(5) 0.042(4) 0.001(4) -0.014(3) 0.001(4)
C84 0.030(3) 0.019(3) 0.048(4) -0.005(3) 0.010(3) -0.004(3)
C85 0.030(3) 0.029(3) 0.034(3) 0.006(3) 0.006(3) -0.002(3)
C86 0.045(4) 0.056(5) 0.035(4) -0.001(3) 0.017(3) -0.009(3)
C87 0.066(5) 0.059(5) 0.033(4) 0.008(4) 0.011(4) -0.008(4)
C88 0.046(4) 0.060(5) 0.033(4) 0.010(3) 0.004(3) 0.001(4)
C89 0.030(3) 0.043(4) 0.033(3) 0.001(3) -0.009(3) 0.007(3)
C90 0.033(4) 0.048(4) 0.047(4) -0.004(3) 0.006(3) 0.003(3)
C91 0.043(4) 0.050(5) 0.064(5) 0.007(4) -0.012(4) 0.012(3)
C92 0.050(4) 0.040(4) 0.042(4) -0.009(3) -0.005(3) 0.000(3)
C93 0.031(4) 0.039(4) 0.053(4) -0.005(3) 0.002(3) -0.001(3)
C94 0.037(4) 0.041(4) 0.053(4) 0.011(3) 0.010(3) 0.000(3)
C95 0.055(4) 0.035(4) 0.032(3) 0.000(3) -0.013(3) -0.003(3)
C96 0.056(5) 0.067(5) 0.041(4) -0.006(4) 0.011(4) 0.007(4)
C97 0.061(5) 0.039(4) 0.041(4) 0.006(3) -0.014(4) 0.004(3)
C98 0.049(4) 0.036(4) 0.050(4) -0.003(3) 0.011(4) -0.009(3)
C99 0.089(6) 0.044(4) 0.033(4) -0.003(3) -0.017(4) -0.017(4)
C100 0.035(4) 0.037(4) 0.049(4) 0.017(3) -0.003(3) 0.000(3)

loop_
_atom_type_symbol
_atom_type_description
_atom_type_scat_dispersion_real
_atom_type_scat_dispersion_imag
_atom_type_scat_source
C C 0.0033 0.0016 'International Tables Vol C Tables 4.2.6.8 and 6.1.1.4'
H H 0.0000 0.0000 'International Tables Vol C Tables 4.2.6.8 and 6.1.1.4'
N N 0.0061 0.0033 'International Tables Vol C Tables 4.2.6.8 and 6.1.1.4'
O O 0.0106 0.0060 'International Tables Vol C Tables 4.2.6.8 and 6.1.1.4'
Si Si 0.0817 0.0704 'International Tables Vol C Tables 4.2.6.8 and 6.1.1.4'
Y Y -2.7962 3.5667 'International Tables Vol C Tables 4.2.6.8 and 6.1.1.4'

loop_
_geom_angle_atom_site_label_1
_geom_angle_atom_site_label_2
_geom_angle_atom_site_label_3
_geom_angle
_geom_angle_site_symmetry_1
_geom_angle_site_symmetry_3
_geom_angle_publ_flag
O2 Y1 N5 105.39(16) . . ?
O2 Y1 N2 108.55(15) . . ?
N5 Y1 N2 96.93(17) . . ?
O2 Y1 O1 71.40(13) . . ?
N5 Y1 O1 116.90(15) . . ?
N2 Y1 O1 145.28(15) . . ?
O2 Y1 N1 110.35(14) . . ?
N5 Y1 N1 144.24(17) . . ?
N2 Y1 N1 70.60(16) . . ?
O1 Y1 N1 76.95(14) . . ?
O2 Y1 Y2 39.20(9) . . ?
N5 Y1 Y2 128.65(13) . . ?
N2 Y1 Y2 125.31(12) . . ?
O1 Y1 Y2 35.80(8) . . ?
N1 Y1 Y2 82.71(11) . . ?
O1 Y2 N6 106.85(16) . . ?
O1 Y2 N4 107.59(16) . . ?
N6 Y2 N4 94.23(18) . . ?
O1 Y2 O2 71.37(13) . . ?
N6 Y2 O2 119.05(16) . . ?
N4 Y2 O2 145.95(15) . . ?
O1 Y2 N3 110.28(14) . . ?
N6 Y2 N3 142.64(16) . . ?
N4 Y2 N3 70.89(15) . . ?
O2 Y2 N3 77.63(14) . . ?
O1 Y2 Y1 39.30(9) . . ?
N6 Y2 Y1 130.95(13) . . ?
N4 Y2 Y1 125.16(12) . . ?
O2 Y2 Y1 35.66(9) . . ?
N3 Y2 Y1 82.98(10) . . ?
N8 Y3 O3 142.73(16) . . ?
N8 Y3 N10 85.63(18) . . ?
O3 Y3 N10 116.81(15) . . ?
N8 Y3 O4 107.35(15) . . ?
O3 Y3 O4 69.70(12) . . ?
N10 Y3 O4 148.47(16) . . ?
N8 Y3 N7 71.49(16) . . ?
O3 Y3 N7 79.01(14) . . ?
N10 Y3 N7 89.36(17) . . ?
O4 Y3 N7 121.82(15) . . ?
N8 Y3 N9 85.83(17) . . ?
O3 Y3 N9 128.13(14) . . ?
N10 Y3 N9 71.60(17) . . ?
O4 Y3 N9 80.63(14) . . ?
N7 Y3 N9 151.58(16) . . ?
N8 Y3 Y4 131.78(13) . . ?
O3 Y3 Y4 34.59(9) . . ?
N10 Y3 Y4 142.60(12) . . ?
O4 Y3 Y4 35.11(9) . . ?
N7 Y3 Y4 101.51(11) . . ?
N9 Y3 Y4 106.42(11) . . ?
O3 Y4 O4 74.47(13) . . ?
O3 Y4 N11 102.05(15) . . ?
O4 Y4 N11 122.41(16) . . ?
O3 Y4 N12 124.83(16) . . ?
O4 Y4 N12 102.93(16) . . ?
N11 Y4 N12 122.15(16) . . ?
O3 Y4 Y3 37.10(9) . . ?
O4 Y4 Y3 37.37(10) . . ?
N11 Y4 Y3 118.07(12) . . ?
N12 Y4 Y3 119.76(13) . . ?
N5 Si1 C39 113.4(3) . . ?
N5 Si1 C41 114.8(3) . . ?
C39 Si1 C41 107.7(3) . . ?
N5 Si1 C40 107.1(3) . . ?
C39 Si1 C40 105.8(3) . . ?
C41 Si1 C40 107.5(3) . . ?
N5 Si2 C44 115.2(3) . . ?
N5 Si2 C42 110.0(3) . . ?
C44 Si2 C42 106.2(3) . . ?
N5 Si2 C43 110.2(3) . . ?
C44 Si2 C43 105.8(3) . . ?
C42 Si2 C43 109.1(3) . . ?
N6 Si3 C46 115.0(3) . . ?
N6 Si3 C47 112.7(3) . . ?
C46 Si3 C47 109.4(3) . . ?
N6 Si3 C45 108.0(3) . . ?
C46 Si3 C45 105.3(3) . . ?
C47 Si3 C45 105.8(3) . . ?
N6 Si4 C49 110.8(3) . . ?
N6 Si4 C48 114.4(3) . . ?
C49 Si4 C48 106.4(3) . . ?
N6 Si4 C50 109.8(3) . . ?
C49 Si4 C50 107.8(3) . . ?
C48 Si4 C50 107.3(3) . . ?
N11 Si5 C90 112.8(3) . . ?
N11 Si5 C91 115.2(3) . . ?
C90 Si5 C91 109.0(3) . . ?
N11 Si5 C89 107.5(3) . . ?
C90 Si5 C89 106.9(3) . . ?
C91 Si5 C89 104.9(3) . . ?
N11 Si6 C94 113.7(3) . . ?
N11 Si6 C93 109.2(3) . . ?
C94 Si6 C93 107.9(3) . . ?
N11 Si6 C92 113.3(3) . . ?
C94 Si6 C92 106.4(3) . . ?
C93 Si6 C92 105.8(3) . . ?
N12 Si7 C97 114.3(3) . . ?
N12 Si7 C96 112.8(3) . . ?
C97 Si7 C96 108.0(3) . . ?
N12 Si7 C95 107.2(3) . . ?
C97 Si7 C95 107.0(3) . . ?
C96 Si7 C95 107.1(3) . . ?
N12 Si8 C100 110.8(3) . . ?
N12 Si8 C99 110.2(3) . . ?
C100 Si8 C99 108.7(3) . . ?
N12 Si8 C98 114.7(3) . . ?
C100 Si8 C98 106.0(3) . . ?
C99 Si8 C98 106.2(3) . . ?
C15 N1 C9 116.3(5) . . ?
C15 N1 Y1 111.9(4) . . ?
C9 N1 Y1 131.3(4) . . ?
C19 N2 C16 104.6(5) . . ?
C19 N2 Y1 138.4(4) . . ?
C16 N2 Y1 114.9(4) . . ?
C34 N3 C28 117.4(5) . . ?
C34 N3 Y2 111.0(3) . . ?
C28 N3 Y2 131.3(3) . . ?
C38 N4 C35 104.0(5) . . ?
C38 N4 Y2 139.4(4) . . ?
C35 N4 Y2 115.0(3) . . ?
Si2 N5 Si1 125.4(3) . . ?
Si2 N5 Y1 124.5(3) . . ?
Si1 N5 Y1 109.8(2) . . ?
Si3 N6 Si4 124.8(3) . . ?
Si3 N6 Y2 109.7(2) . . ?
Si4 N6 Y2 124.9(2) . . ?
C65 N7 C59 117.0(5) . . ?
C65 N7 Y3 111.5(4) . . ?
C59 N7 Y3 131.4(4) . . ?
C69 N8 C66 105.1(5) . . ?
C69 N8 Y3 138.3(4) . . ?
C66 N8 Y3 113.4(4) . . ?
C84 N9 C78 117.1(5) . . ?
C84 N9 Y3 110.8(4) . . ?
C78 N9 Y3 131.9(3) . . ?
C88 N10 C85 106.4(5) . . ?
C88 N10 Y3 138.7(5) . . ?
C85 N10 Y3 112.8(4) . . ?
Si5 N11 Si6 125.7(3) . . ?
Si5 N11 Y4 109.0(2) . . ?
Si6 N11 Y4 125.1(2) . . ?
Si7 N12 Si8 124.1(3) . . ?
Si7 N12 Y4 108.5(2) . . ?
Si8 N12 Y4 127.4(3) . . ?
C2 O1 Y2 158.6(3) . . ?
C2 O1 Y1 95.5(3) . . ?
Y2 O1 Y1 104.90(14) . . ?
C21 O2 Y1 157.0(3) . . ?
C21 O2 Y2 97.2(3) . . ?
Y1 O2 Y2 105.15(15) . . ?
C52 O3 Y4 141.3(3) . . ?
C52 O3 Y3 92.5(3) . . ?
Y4 O3 Y3 108.30(14) . . ?
C71 O4 Y4 137.5(3) . . ?
C71 O4 Y3 99.8(3) . . ?
Y4 O4 Y3 107.52(15) . . ?
C2 C1 C6 119.2(6) . . ?
C2 C1 C8 120.5(5) . . ?
C6 C1 C8 120.2(5) . . ?
O1 C2 C1 119.5(5) . . ?
O1 C2 C3 119.8(5) . . ?
C1 C2 C3 120.6(5) . . ?
C4 C3 C2 120.3(6) . . ?
C4 C3 H3 119.8 . . ?
C2 C3 H3 119.8 . . ?
C3 C4 C5 119.5(6) . . ?
C3 C4 H4 120.3 . . ?
C5 C4 H4 120.3 . . ?
C6 C5 C4 121.7(6) . . ?
C6 C5 H5 119.2 . . ?
C4 C5 H5 119.2 . . ?
C5 C6 C1 118.6(6) . . ?
C5 C6 C7 119.4(6) . . ?
C1 C6 C7 122.0(6) . . ?
C6 C7 H7A 109.5 . . ?
C6 C7 H7B 109.5 . . ?
H7A C7 H7B 109.5 . . ?
C6 C7 H7C 109.5 . . ?
H7A C7 H7C 109.5 . . ?
H7B C7 H7C 109.5 . . ?
C13 C8 C9 120.5(6) . . ?
C13 C8 C1 119.8(5) . . ?
C9 C8 C1 119.7(5) . . ?
C8 C9 C10 118.8(5) . . ?
C8 C9 N1 121.1(6) . . ?
C10 C9 N1 120.0(5) . . ?
C11 C10 C9 120.9(6) . . ?
C11 C10 H10 119.6 . . ?
C9 C10 H10 119.6 . . ?
C10 C11 C12 119.8(6) . . ?
C10 C11 H11 120.1 . . ?
C12 C11 H11 120.1 . . ?
C11 C12 C13 121.3(6) . . ?
C11 C12 H12 119.3 . . ?
C13 C12 H12 119.3 . . ?
C8 C13 C12 118.6(6) . . ?
C8 C13 C14 123.1(6) . . ?
C12 C13 C14 118.3(5) . . ?
C13 C14 H14A 109.5 . . ?
C13 C14 H14B 109.5 . . ?
H14A C14 H14B 109.5 . . ?
C13 C14 H14C 109.5 . . ?
H14A C14 H14C 109.5 . . ?
H14B C14 H14C 109.5 . . ?
N1 C15 C16 121.7(5) . . ?
N1 C15 H15 119.2 . . ?
C16 C15 H15 119.2 . . ?
C17 C16 N2 110.3(5) . . ?
C17 C16 C15 130.5(6) . . ?
N2 C16 C15 119.2(5) . . ?
C18 C17 C16 106.5(6) . . ?
C18 C17 H17 126.7 . . ?
C16 C17 H17 126.7 . . ?
C17 C18 C19 107.4(5) . . ?
C17 C18 H18 126.3 . . ?
C19 C18 H18 126.3 . . ?
N2 C19 C18 111.2(6) . . ?
N2 C19 H19 124.4 . . ?
C18 C19 H19 124.4 . . ?
C21 C20 C25 117.6(5) . . ?
C21 C20 C27 121.6(5) . . ?
C25 C20 C27 120.7(5) . . ?
O2 C21 C22 119.3(5) . . ?
O2 C21 C20 118.1(5) . . ?
C22 C21 C20 122.5(6) . . ?
C21 C22 C23 118.8(6) . . ?
C21 C22 H22 120.6 . . ?
C23 C22 H22 120.6 . . ?
C24 C23 C22 120.2(6) . . ?
C24 C23 H23 119.9 . . ?
C22 C23 H23 119.9 . . ?
C23 C24 C25 121.8(6) . . ?
C23 C24 H24 119.1 . . ?
C25 C24 H24 119.1 . . ?
C24 C25 C20 118.9(5) . . ?
C24 C25 C26 121.4(5) . . ?
C20 C25 C26 119.7(5) . . ?
C25 C26 H26A 109.5 . . ?
C25 C26 H26B 109.5 . . ?
H26A C26 H26B 109.5 . . ?
C25 C26 H26C 109.5 . . ?
H26A C26 H26C 109.5 . . ?
H26B C26 H26C 109.5 . . ?
C28 C27 C32 121.0(5) . . ?
C28 C27 C20 121.6(5) . . ?
C32 C27 C20 117.5(5) . . ?
C27 C28 C29 119.9(5) . . ?
C27 C28 N3 120.2(5) . . ?
C29 C28 N3 119.8(5) . . ?
C30 C29 C28 119.7(6) . . ?
C30 C29 H29 120.1 . . ?
C28 C29 H29 120.1 . . ?
C29 C30 C31 120.4(6) . . ?
C29 C30 H30 119.8 . . ?
C31 C30 H30 119.8 . . ?
C32 C31 C30 120.6(5) . . ?
C32 C31 H31 119.7 . . ?
C30 C31 H31 119.7 . . ?
C31 C32 C27 118.2(5) . . ?
C31 C32 C33 118.5(5) . . ?
C27 C32 C33 123.2(5) . . ?
C32 C33 H33A 109.5 . . ?
C32 C33 H33B 109.5 . . ?
H33A C33 H33B 109.5 . . ?
C32 C33 H33C 109.5 . . ?
H33A C33 H33C 109.5 . . ?
H33B C33 H33C 109.5 . . ?
N3 C34 C35 122.4(5) . . ?
N3 C34 H34 118.8 . . ?
C35 C34 H34 118.8 . . ?
C34 C35 C36 130.2(5) . . ?
C34 C35 N4 119.5(5) . . ?
C36 C35 N4 110.4(5) . . ?
C37 C36 C35 106.7(5) . . ?
C37 C36 H36 126.7 . . ?
C35 C36 H36 126.7 . . ?
C36 C37 C38 105.8(5) . . ?
C36 C37 H37 127.1 . . ?
C38 C37 H37 127.1 . . ?
N4 C38 C37 113.1(6) . . ?
N4 C38 H38 123.5 . . ?
C37 C38 H38 123.5 . . ?
Si1 C39 H39A 109.5 . . ?
Si1 C39 H39B 109.5 . . ?
H39A C39 H39B 109.5 . . ?
Si1 C39 H39C 109.5 . . ?
H39A C39 H39C 109.5 . . ?
H39B C39 H39C 109.5 . . ?
Si1 C40 H40A 109.5 . . ?
Si1 C40 H40B 109.5 . . ?
H40A C40 H40B 109.5 . . ?
Si1 C40 H40C 109.5 . . ?
H40A C40 H40C 109.5 . . ?
H40B C40 H40C 109.5 . . ?
Si1 C41 H41A 109.5 . . ?
Si1 C41 H41B 109.5 . . ?
H41A C41 H41B 109.5 . . ?
Si1 C41 H41C 109.5 . . ?
H41A C41 H41C 109.5 . . ?
H41B C41 H41C 109.5 . . ?
Si2 C42 H42A 109.5 . . ?
Si2 C42 H42B 109.5 . . ?
H42A C42 H42B 109.5 . . ?
Si2 C42 H42C 109.5 . . ?
H42A C42 H42C 109.5 . . ?
H42B C42 H42C 109.5 . . ?
Si2 C43 H43A 109.5 . . ?
Si2 C43 H43B 109.5 . . ?
H43A C43 H43B 109.5 . . ?
Si2 C43 H43C 109.5 . . ?
H43A C43 H43C 109.5 . . ?
H43B C43 H43C 109.5 . . ?
Si2 C44 H44A 109.5 . . ?
Si2 C44 H44B 109.5 . . ?
H44A C44 H44B 109.5 . . ?
Si2 C44 H44C 109.5 . . ?
H44A C44 H44C 109.5 . . ?
H44B C44 H44C 109.5 . . ?
Si3 C45 H45A 109.5 . . ?
Si3 C45 H45B 109.5 . . ?
H45A C45 H45B 109.5 . . ?
Si3 C45 H45C 109.5 . . ?
H45A C45 H45C 109.5 . . ?
H45B C45 H45C 109.5 . . ?
Si3 C46 H46A 109.5 . . ?
Si3 C46 H46B 109.5 . . ?
H46A C46 H46B 109.5 . . ?
Si3 C46 H46C 109.5 . . ?
H46A C46 H46C 109.5 . . ?
H46B C46 H46C 109.5 . . ?
Si3 C47 H47A 109.5 . . ?
Si3 C47 H47B 109.5 . . ?
H47A C47 H47B 109.5 . . ?
Si3 C47 H47C 109.5 . . ?
H47A C47 H47C 109.5 . . ?
H47B C47 H47C 109.5 . . ?
Si4 C48 H48A 109.5 . . ?
Si4 C48 H48B 109.5 . . ?
H48A C48 H48B 109.5 . . ?
Si4 C48 H48C 109.5 . . ?
H48A C48 H48C 109.5 . . ?
H48B C48 H48C 109.5 . . ?
Si4 C49 H49A 109.5 . . ?
Si4 C49 H49B 109.5 . . ?
H49A C49 H49B 109.5 . . ?
Si4 C49 H49C 109.5 . . ?
H49A C49 H49C 109.5 . . ?
H49B C49 H49C 109.5 . . ?
Si4 C50 H50A 109.5 . . ?
Si4 C50 H50B 109.5 . . ?
H50A C50 H50B 109.5 . . ?
Si4 C50 H50C 109.5 . . ?
H50A C50 H50C 109.5 . . ?
H50B C50 H50C 109.5 . . ?
C56 C51 C52 117.9(5) . . ?
C56 C51 C58 122.3(5) . . ?
C52 C51 C58 119.7(5) . . ?
O3 C52 C53 120.1(5) . . ?
O3 C52 C51 118.9(5) . . ?
C53 C52 C51 120.8(5) . . ?
C54 C53 C52 120.3(6) . . ?
C54 C53 H53 119.8 . . ?
C52 C53 H53 119.8 . . ?
C53 C54 C55 118.7(6) . . ?
C53 C54 H54 120.7 . . ?
C55 C54 H54 120.7 . . ?
C56 C55 C54 122.7(6) . . ?
C56 C55 H55 118.6 . . ?
C54 C55 H55 118.6 . . ?
C55 C56 C51 119.4(5) . . ?
C55 C56 C57 119.4(5) . . ?
C51 C56 C57 121.1(6) . . ?
C56 C57 H57A 109.5 . . ?
C56 C57 H57B 109.5 . . ?
H57A C57 H57B 109.5 . . ?
C56 C57 H57C 109.5 . . ?
H57A C57 H57C 109.5 . . ?
H57B C57 H57C 109.5 . . ?
C63 C58 C59 118.4(5) . . ?
C63 C58 C51 119.9(5) . . ?
C59 C58 C51 121.7(5) . . ?
C60 C59 C58 119.8(5) . . ?
C60 C59 N7 120.5(5) . . ?
C58 C59 N7 119.5(5) . . ?
C59 C60 C61 120.7(6) . . ?
C59 C60 H60 119.6 . . ?
C61 C60 H60 119.6 . . ?
C62 C61 C60 119.8(6) . . ?
C62 C61 H61 120.1 . . ?
C60 C61 H61 120.1 . . ?
C61 C62 C63 121.1(6) . . ?
C61 C62 H62 119.5 . . ?
C63 C62 H62 119.5 . . ?
C62 C63 C58 120.0(5) . . ?
C62 C63 C64 118.1(5) . . ?
C58 C63 C64 121.9(6) . . ?
C63 C64 H64A 109.5 . . ?
C63 C64 H64B 109.5 . . ?
H64A C64 H64B 109.5 . . ?
C63 C64 H64C 109.5 . . ?
H64A C64 H64C 109.5 . . ?
H64B C64 H64C 109.5 . . ?
N7 C65 C66 121.7(5) . . ?
N7 C65 H65 119.1 . . ?
C66 C65 H65 119.1 . . ?
N8 C66 C65 118.8(5) . . ?
N8 C66 C67 109.4(5) . . ?
C65 C66 C67 131.8(6) . . ?
C68 C67 C66 106.9(6) . . ?
C68 C67 H67 126.5 . . ?
C66 C67 H67 126.5 . . ?
C67 C68 C69 106.3(6) . . ?
C67 C68 H68 126.9 . . ?
C69 C68 H68 126.9 . . ?
N8 C69 C68 112.3(6) . . ?
N8 C69 H69 123.8 . . ?
C68 C69 H69 123.8 . . ?
C71 C70 C75 119.0(5) . . ?
C71 C70 C77 121.5(5) . . ?
C75 C70 C77 119.4(5) . . ?
O4 C71 C70 119.7(5) . . ?
O4 C71 C72 118.9(5) . . ?
C70 C71 C72 121.3(5) . . ?
C73 C72 C71 119.0(6) . . ?
C73 C72 H72 120.5 . . ?
C71 C72 H72 120.5 . . ?
C74 C73 C72 120.3(6) . . ?
C74 C73 H73 119.8 . . ?
C72 C73 H73 119.8 . . ?
C73 C74 C75 121.3(6) . . ?
C73 C74 H74 119.3 . . ?
C75 C74 H74 119.3 . . ?
C74 C75 C70 118.9(6) . . ?
C74 C75 C76 120.6(6) . . ?
C70 C75 C76 120.5(6) . . ?
C75 C76 H76A 109.5 . . ?
C75 C76 H76B 109.5 . . ?
H76A C76 H76B 109.5 . . ?
C75 C76 H76C 109.5 . . ?
H76A C76 H76C 109.5 . . ?
H76B C76 H76C 109.5 . . ?
C78 C77 C82 118.9(5) . . ?
C78 C77 C70 122.4(5) . . ?
C82 C77 C70 118.7(5) . . ?
C79 C78 C77 119.9(5) . . ?
C79 C78 N9 120.8(5) . . ?
C77 C78 N9 119.2(5) . . ?
C80 C79 C78 120.9(6) . . ?
C80 C79 H79 119.6 . . ?
C78 C79 H79 119.6 . . ?
C79 C80 C81 120.1(6) . . ?
C79 C80 H80 120.0 . . ?
C81 C80 H80 120.0 . . ?
C80 C81 C82 120.9(6) . . ?
C80 C81 H81 119.5 . . ?
C82 C81 H81 119.5 . . ?
C81 C82 C77 119.2(6) . . ?
C81 C82 C83 118.7(6) . . ?
C77 C82 C83 122.1(6) . . ?
C82 C83 H83A 109.5 . . ?
C82 C83 H83B 109.5 . . ?
H83A C83 H83B 109.5 . . ?
C82 C83 H83C 109.5 . . ?
H83A C83 H83C 109.5 . . ?
H83B C83 H83C 109.5 . . ?
N9 C84 C85 121.7(5) . . ?
N9 C84 H84 119.1 . . ?
C85 C84 H84 119.1 . . ?
N10 C85 C84 120.3(5) . . ?
N10 C85 C86 110.3(6) . . ?
C84 C85 C86 129.3(6) . . ?
C87 C86 C85 105.0(6) . . ?
C87 C86 H86 127.5 . . ?
C85 C86 H86 127.5 . . ?
C86 C87 C88 108.1(6) . . ?
C86 C87 H87 126.0 . . ?
C88 C87 H87 126.0 . . ?
N10 C88 C87 110.2(6) . . ?
N10 C88 H88 124.9 . . ?
C87 C88 H88 124.9 . . ?
Si5 C89 H89A 109.5 . . ?
Si5 C89 H89B 109.5 . . ?
H89A C89 H89B 109.5 . . ?
Si5 C89 H89C 109.5 . . ?
H89A C89 H89C 109.5 . . ?
H89B C89 H89C 109.5 . . ?
Si5 C90 H90A 109.5 . . ?
Si5 C90 H90B 109.5 . . ?
H90A C90 H90B 109.5 . . ?
Si5 C90 H90C 109.5 . . ?
H90A C90 H90C 109.5 . . ?
H90B C90 H90C 109.5 . . ?
Si5 C91 H91A 109.5 . . ?
Si5 C91 H91B 109.5 . . ?
H91A C91 H91B 109.5 . . ?
Si5 C91 H91C 109.5 . . ?
H91A C91 H91C 109.5 . . ?
H91B C91 H91C 109.5 . . ?
Si6 C92 H92A 109.5 . . ?
Si6 C92 H92B 109.5 . . ?
H92A C92 H92B 109.5 . . ?
Si6 C92 H92C 109.5 . . ?
H92A C92 H92C 109.5 . . ?
H92B C92 H92C 109.5 . . ?
Si6 C93 H93A 109.5 . . ?
Si6 C93 H93B 109.5 . . ?
H93A C93 H93B 109.5 . . ?
Si6 C93 H93C 109.5 . . ?
H93A C93 H93C 109.5 . . ?
H93B C93 H93C 109.5 . . ?
Si6 C94 H94A 109.5 . . ?
Si6 C94 H94B 109.5 . . ?
H94A C94 H94B 109.5 . . ?
Si6 C94 H94C 109.5 . . ?
H94A C94 H94C 109.5 . . ?
H94B C94 H94C 109.5 . . ?
Si7 C95 H95A 109.5 . . ?
Si7 C95 H95B 109.5 . . ?
H95A C95 H95B 109.5 . . ?
Si7 C95 H95C 109.5 . . ?
H95A C95 H95C 109.5 . . ?
H95B C95 H95C 109.5 . . ?
Si7 C96 H96A 109.5 . . ?
Si7 C96 H96B 109.5 . . ?
H96A C96 H96B 109.5 . . ?
Si7 C96 H96C 109.5 . . ?
H96A C96 H96C 109.5 . . ?
H96B C96 H96C 109.5 . . ?
Si7 C97 H97A 109.5 . . ?
Si7 C97 H97B 109.5 . . ?
H97A C97 H97B 109.5 . . ?
Si7 C97 H97C 109.5 . . ?
H97A C97 H97C 109.5 . . ?
H97B C97 H97C 109.5 . . ?
Si8 C98 H98A 109.5 . . ?
Si8 C98 H98B 109.5 . . ?
H98A C98 H98B 109.5 . . ?
Si8 C98 H98C 109.5 . . ?
H98A C98 H98C 109.5 . . ?
H98B C98 H98C 109.5 . . ?
Si8 C99 H99A 109.5 . . ?
Si8 C99 H99B 109.5 . . ?
H99A C99 H99B 109.5 . . ?
Si8 C99 H99C 109.5 . . ?
H99A C99 H99C 109.5 . . ?
H99B C99 H99C 109.5 . . ?
Si8 C100 H10A 109.5 . . ?
Si8 C100 H10B 109.5 . . ?
H10A C100 H10B 109.5 . . ?
Si8 C100 H10C 109.5 . . ?
H10A C100 H10C 109.5 . . ?
H10B C100 H10C 109.5 . . ?

loop_
_geom_bond_atom_site_label_1
_geom_bond_atom_site_label_2
_geom_bond_distance
_geom_bond_site_symmetry_2
_geom_bond_publ_flag
Y1 O2 2.176(4) . ?
Y1 N5 2.226(5) . ?
Y1 N2 2.339(5) . ?
Y1 O1 2.362(4) . ?
Y1 N1 2.495(5) . ?
Y1 Y2 3.6028(8) . ?
Y2 O1 2.181(3) . ?
Y2 N6 2.227(5) . ?
Y2 N4 2.330(5) . ?
Y2 O2 2.359(4) . ?
Y2 N3 2.512(4) . ?
Y3 N8 2.318(5) . ?
Y3 O3 2.342(4) . ?
Y3 N10 2.342(5) . ?
Y3 O4 2.346(4) . ?
Y3 N7 2.438(5) . ?
Y3 N9 2.447(5) . ?
Y3 Y4 3.6858(8) . ?
Y4 O3 2.204(3) . ?
Y4 O4 2.223(4) . ?
Y4 N11 2.239(5) . ?
Y4 N12 2.252(5) . ?
Si1 N5 1.727(5) . ?
Si1 C39 1.879(7) . ?
Si1 C41 1.884(6) . ?
Si1 C40 1.906(7) . ?
Si2 N5 1.705(5) . ?
Si2 C44 1.883(7) . ?
Si2 C42 1.885(7) . ?
Si2 C43 1.886(6) . ?
Si3 N6 1.719(5) . ?
Si3 C46 1.869(7) . ?
Si3 C47 1.871(6) . ?
Si3 C45 1.889(6) . ?
Si4 N6 1.719(5) . ?
Si4 C49 1.875(7) . ?
Si4 C48 1.878(7) . ?
Si4 C50 1.880(7) . ?
Si5 N11 1.707(5) . ?
Si5 C90 1.868(6) . ?
Si5 C91 1.879(7) . ?
Si5 C89 1.890(6) . ?
Si6 N11 1.725(5) . ?
Si6 C94 1.878(6) . ?
Si6 C93 1.885(6) . ?
Si6 C92 1.888(6) . ?
Si7 N12 1.708(5) . ?
Si7 C97 1.865(6) . ?
Si7 C96 1.891(7) . ?
Si7 C95 1.899(6) . ?
Si8 N12 1.716(5) . ?
Si8 C100 1.864(6) . ?
Si8 C99 1.874(7) . ?
Si8 C98 1.879(7) . ?
N1 C15 1.313(7) . ?
N1 C9 1.419(7) . ?
N2 C19 1.362(7) . ?
N2 C16 1.398(7) . ?
N3 C34 1.321(7) . ?
N3 C28 1.434(7) . ?
N4 C38 1.355(7) . ?
N4 C35 1.409(7) . ?
N7 C65 1.316(7) . ?
N7 C59 1.437(7) . ?
N8 C69 1.349(7) . ?
N8 C66 1.405(8) . ?
N9 C84 1.337(7) . ?
N9 C78 1.425(7) . ?
N10 C88 1.348(8) . ?
N10 C85 1.387(8) . ?
O1 C2 1.373(6) . ?
O2 C21 1.389(7) . ?
O3 C52 1.371(6) . ?
O4 C71 1.382(6) . ?
C1 C2 1.391(8) . ?
C1 C6 1.431(8) . ?
C1 C8 1.516(8) . ?
C2 C3 1.396(8) . ?
C3 C4 1.388(8) . ?
C3 H3 0.9500 . ?
C4 C5 1.390(9) . ?
C4 H4 0.9500 . ?
C5 C6 1.390(9) . ?
C5 H5 0.9500 . ?
C6 C7 1.520(9) . ?
C7 H7A 0.9800 . ?
C7 H7B 0.9800 . ?
C7 H7C 0.9800 . ?
C8 C13 1.397(8) . ?
C8 C9 1.401(8) . ?
C9 C10 1.411(8) . ?
C10 C11 1.370(8) . ?
C10 H10 0.9500 . ?
C11 C12 1.381(9) . ?
C11 H11 0.9500 . ?
C12 C13 1.401(9) . ?
C12 H12 0.9500 . ?
C13 C14 1.523(8) . ?
C14 H14A 0.9800 . ?
C14 H14B 0.9800 . ?
C14 H14C 0.9800 . ?
C15 C16 1.418(8) . ?
C15 H15 0.9500 . ?
C16 C17 1.398(8) . ?
C17 C18 1.369(9) . ?
C17 H17 0.9500 . ?
C18 C19 1.391(9) . ?
C18 H18 0.9500 . ?
C19 H19 0.9500 . ?
C20 C21 1.412(8) . ?
C20 C25 1.438(8) . ?
C20 C27 1.489(8) . ?
C21 C22 1.394(8) . ?
C22 C23 1.396(8) . ?
C22 H22 0.9500 . ?
C23 C24 1.392(9) . ?
C23 H23 0.9500 . ?
C24 C25 1.396(8) . ?
C24 H24 0.9500 . ?
C25 C26 1.511(8) . ?
C26 H26A 0.9800 . ?
C26 H26B 0.9800 . ?
C26 H26C 0.9800 . ?
C27 C28 1.382(8) . ?
C27 C32 1.427(7) . ?
C28 C29 1.403(8) . ?
C29 C30 1.395(8) . ?
C29 H29 0.9500 . ?
C30 C31 1.400(8) . ?
C30 H30 0.9500 . ?
C31 C32 1.395(8) . ?
C31 H31 0.9500 . ?
C32 C33 1.513(8) . ?
C33 H33A 0.9800 . ?
C33 H33B 0.9800 . ?
C33 H33C 0.9800 . ?
C34 C35 1.406(8) . ?
C34 H34 0.9500 . ?
C35 C36 1.408(8) . ?
C36 C37 1.394(8) . ?
C36 H36 0.9500 . ?
C37 C38 1.399(8) . ?
C37 H37 0.9500 . ?
C38 H38 0.9500 . ?
C39 H39A 0.9800 . ?
C39 H39B 0.9800 . ?
C39 H39C 0.9800 . ?
C40 H40A 0.9800 . ?
C40 H40B 0.9800 . ?
C40 H40C 0.9800 . ?
C41 H41A 0.9800 . ?
C41 H41B 0.9800 . ?
C41 H41C 0.9800 . ?
C42 H42A 0.9800 . ?
C42 H42B 0.9800 . ?
C42 H42C 0.9800 . ?
C43 H43A 0.9800 . ?
C43 H43B 0.9800 . ?
C43 H43C 0.9800 . ?
C44 H44A 0.9800 . ?
C44 H44B 0.9800 . ?
C44 H44C 0.9800 . ?
C45 H45A 0.9800 . ?
C45 H45B 0.9800 . ?
C45 H45C 0.9800 . ?
C46 H46A 0.9800 . ?
C46 H46B 0.9800 . ?
C46 H46C 0.9800 . ?
C47 H47A 0.9800 . ?
C47 H47B 0.9800 . ?
C47 H47C 0.9800 . ?
C48 H48A 0.9800 . ?
C48 H48B 0.9800 . ?
C48 H48C 0.9800 . ?
C49 H49A 0.9800 . ?
C49 H49B 0.9800 . ?
C49 H49C 0.9800 . ?
C50 H50A 0.9800 . ?
C50 H50B 0.9800 . ?
C50 H50C 0.9800 . ?
C51 C56 1.419(8) . ?
C51 C52 1.428(8) . ?
C51 C58 1.488(8) . ?
C52 C53 1.396(8) . ?
C53 C54 1.392(8) . ?
C53 H53 0.9500 . ?
C54 C55 1.392(8) . ?
C54 H54 0.9500 . ?
C55 C56 1.380(8) . ?
C55 H55 0.9500 . ?
C56 C57 1.517(8) . ?
C57 H57A 0.9800 . ?
C57 H57B 0.9800 . ?
C57 H57C 0.9800 . ?
C58 C63 1.400(7) . ?
C58 C59 1.431(8) . ?
C59 C60 1.388(8) . ?
C60 C61 1.391(8) . ?
C60 H60 0.9500 . ?
C61 C62 1.374(9) . ?
C61 H61 0.9500 . ?
C62 C63 1.399(8) . ?
C62 H62 0.9500 . ?
C63 C64 1.514(8) . ?
C64 H64A 0.9800 . ?
C64 H64B 0.9800 . ?
C64 H64C 0.9800 . ?
C65 C66 1.407(8) . ?
C65 H65 0.9500 . ?
C66 C67 1.407(8) . ?
C67 C68 1.386(9) . ?
C67 H67 0.9500 . ?
C68 C69 1.392(9) . ?
C68 H68 0.9500 . ?
C69 H69 0.9500 . ?
C70 C71 1.390(8) . ?
C70 C75 1.424(8) . ?
C70 C77 1.490(8) . ?
C71 C72 1.399(8) . ?
C72 C73 1.394(9) . ?
C72 H72 0.9500 . ?
C73 C74 1.383(9) . ?
C73 H73 0.9500 . ?
C74 C75 1.389(9) . ?
C74 H74 0.9500 . ?
C75 C76 1.511(9) . ?
C76 H76A 0.9800 . ?
C76 H76B 0.9800 . ?
C76 H76C 0.9800 . ?
C77 C78 1.416(8) . ?
C77 C82 1.422(8) . ?
C78 C79 1.393(8) . ?
C79 C80 1.381(9) . ?
C79 H79 0.9500 . ?
C80 C81 1.384(9) . ?
C80 H80 0.9500 . ?
C81 C82 1.402(9) . ?
C81 H81 0.9500 . ?
C82 C83 1.514(9) . ?
C83 H83A 0.9800 . ?
C83 H83B 0.9800 . ?
C83 H83C 0.9800 . ?
C84 C85 1.399(8) . ?
C84 H84 0.9500 . ?
C85 C86 1.414(8) . ?
C86 C87 1.390(10) . ?
C86 H86 0.9500 . ?
C87 C88 1.402(9) . ?
C87 H87 0.9500 . ?
C88 H88 0.9500 . ?
C89 H89A 0.9800 . ?
C89 H89B 0.9800 . ?
C89 H89C 0.9800 . ?
C90 H90A 0.9800 . ?
C90 H90B 0.9800 . ?
C90 H90C 0.9800 . ?
C91 H91A 0.9800 . ?
C91 H91B 0.9800 . ?
C91 H91C 0.9800 . ?
C92 H92A 0.9800 . ?
C92 H92B 0.9800 . ?
C92 H92C 0.9800 . ?
C93 H93A 0.9800 . ?
C93 H93B 0.9800 . ?
C93 H93C 0.9800 . ?
C94 H94A 0.9800 . ?
C94 H94B 0.9800 . ?
C94 H94C 0.9800 . ?
C95 H95A 0.9800 . ?
C95 H95B 0.9800 . ?
C95 H95C 0.9800 . ?
C96 H96A 0.9800 . ?
C96 H96B 0.9800 . ?
C96 H96C 0.9800 . ?
C97 H97A 0.9800 . ?
C97 H97B 0.9800 . ?
C97 H97C 0.9800 . ?
C98 H98A 0.9800 . ?
C98 H98B 0.9800 . ?
C98 H98C 0.9800 . ?
C99 H99A 0.9800 . ?
C99 H99B 0.9800 . ?
C99 H99C 0.9800 . ?
C100 H10A 0.9800 . ?
C100 H10B 0.9800 . ?
C100 H10C 0.9800 . ?

loop_
_geom_torsion_atom_site_label_1
_geom_torsion_atom_site_label_2
_geom_torsion_atom_site_label_3
_geom_torsion_atom_site_label_4
_geom_torsion
_geom_torsion_site_symmetry_1
_geom_torsion_site_symmetry_2
_geom_torsion_site_symmetry_3
_geom_torsion_site_symmetry_4
_geom_torsion_publ_flag
O2 Y1 Y2 O1 -146.9(2) . . . . ?
N5 Y1 Y2 O1 -83.2(2) . . . . ?
N2 Y1 Y2 O1 137.7(2) . . . . ?
N1 Y1 Y2 O1 77.77(19) . . . . ?
O2 Y1 Y2 N6 -83.9(2) . . . . ?
N5 Y1 Y2 N6 -20.2(2) . . . . ?
N2 Y1 Y2 N6 -159.3(2) . . . . ?
O1 Y1 Y2 N6 63.0(2) . . . . ?
N1 Y1 Y2 N6 140.8(2) . . . . ?
O2 Y1 Y2 N4 139.2(2) . . . . ?
N5 Y1 Y2 N4 -157.1(2) . . . . ?
N2 Y1 Y2 N4 63.8(2) . . . . ?
O1 Y1 Y2 N4 -73.9(2) . . . . ?
N1 Y1 Y2 N4 3.83(18) . . . . ?
N5 Y1 Y2 O2 63.7(2) . . . . ?
N2 Y1 Y2 O2 -75.4(2) . . . . ?
O1 Y1 Y2 O2 146.9(2) . . . . ?
N1 Y1 Y2 O2 -135.36(19) . . . . ?
O2 Y1 Y2 N3 78.55(19) . . . . ?
N5 Y1 Y2 N3 142.24(19) . . . . ?
N2 Y1 Y2 N3 3.13(18) . . . . ?
O1 Y1 Y2 N3 -134.58(19) . . . . ?
N1 Y1 Y2 N3 -56.81(15) . . . . ?
N8 Y3 Y4 O3 125.8(2) . . . . ?
N10 Y3 Y4 O3 -54.0(3) . . . . ?
O4 Y3 Y4 O3 -179.4(2) . . . . ?
N7 Y3 Y4 O3 50.4(2) . . . . ?
N9 Y3 Y4 O3 -135.0(2) . . . . ?
N8 Y3 Y4 O4 -54.9(2) . . . . ?
O3 Y3 Y4 O4 179.4(2) . . . . ?
N10 Y3 Y4 O4 125.4(3) . . . . ?
N7 Y3 Y4 O4 -130.2(2) . . . . ?
N9 Y3 Y4 O4 44.4(2) . . . . ?
N8 Y3 Y4 N11 -162.5(2) . . . . ?
O3 Y3 Y4 N11 71.8(2) . . . . ?
N10 Y3 Y4 N11 17.8(2) . . . . ?
O4 Y3 Y4 N11 -107.6(2) . . . . ?
N7 Y3 Y4 N11 122.15(18) . . . . ?
N9 Y3 Y4 N11 -63.18(18) . . . . ?
N8 Y3 Y4 N12 16.2(2) . . . . ?
O3 Y3 Y4 N12 -109.5(2) . . . . ?
N10 Y3 Y4 N12 -163.5(2) . . . . ?
O4 Y3 Y4 N12 71.1(2) . . . . ?
N7 Y3 Y4 N12 -59.16(18) . . . . ?
N9 Y3 Y4 N12 115.50(18) . . . . ?
O2 Y1 N1 C15 111.2(4) . . . . ?
N5 Y1 N1 C15 -66.4(5) . . . . ?
N2 Y1 N1 C15 8.0(4) . . . . ?
O1 Y1 N1 C15 175.4(4) . . . . ?
Y2 Y1 N1 C15 139.5(4) . . . . ?
O2 Y1 N1 C9 -60.2(5) . . . . ?
N5 Y1 N1 C9 122.2(5) . . . . ?
N2 Y1 N1 C9 -163.4(5) . . . . ?
O1 Y1 N1 C9 4.0(5) . . . . ?
Y2 Y1 N1 C9 -31.9(5) . . . . ?
O2 Y1 N2 C19 82.9(6) . . . . ?
N5 Y1 N2 C19 -25.9(6) . . . . ?
O1 Y1 N2 C19 166.8(5) . . . . ?
N1 Y1 N2 C19 -171.4(6) . . . . ?
Y2 Y1 N2 C19 123.1(6) . . . . ?
O2 Y1 N2 C16 -116.9(4) . . . . ?
N5 Y1 N2 C16 134.2(4) . . . . ?
O1 Y1 N2 C16 -33.1(5) . . . . ?
N1 Y1 N2 C16 -11.2(4) . . . . ?
Y2 Y1 N2 C16 -76.8(4) . . . . ?
O1 Y2 N3 C34 109.4(4) . . . . ?
N6 Y2 N3 C34 -64.0(5) . . . . ?
N4 Y2 N3 C34 7.1(4) . . . . ?
O2 Y2 N3 C34 173.9(4) . . . . ?
Y1 Y2 N3 C34 138.1(4) . . . . ?
O1 Y2 N3 C28 -64.3(5) . . . . ?
N6 Y2 N3 C28 122.4(5) . . . . ?
N4 Y2 N3 C28 -166.6(5) . . . . ?
O2 Y2 N3 C28 0.3(4) . . . . ?
Y1 Y2 N3 C28 -35.5(4) . . . . ?
O1 Y2 N4 C38 81.5(6) . . . . ?
N6 Y2 N4 C38 -27.6(6) . . . . ?
O2 Y2 N4 C38 164.1(5) . . . . ?
N3 Y2 N4 C38 -172.5(7) . . . . ?
Y1 Y2 N4 C38 121.2(6) . . . . ?
O1 Y2 N4 C35 -115.5(4) . . . . ?
N6 Y2 N4 C35 135.4(4) . . . . ?
O2 Y2 N4 C35 -32.9(5) . . . . ?
N3 Y2 N4 C35 -9.5(4) . . . . ?
Y1 Y2 N4 C35 -75.8(4) . . . . ?
C44 Si2 N5 Si1 1.3(5) . . . . ?
C42 Si2 N5 Si1 -118.7(4) . . . . ?
C43 Si2 N5 Si1 120.9(4) . . . . ?
C44 Si2 N5 Y1 -171.9(3) . . . . ?
C42 Si2 N5 Y1 68.1(4) . . . . ?
C43 Si2 N5 Y1 -52.2(4) . . . . ?
C39 Si1 N5 Si2 -65.2(4) . . . . ?
C41 Si1 N5 Si2 59.2(4) . . . . ?
C40 Si1 N5 Si2 178.5(3) . . . . ?
C39 Si1 N5 Y1 108.8(3) . . . . ?
C41 Si1 N5 Y1 -126.8(3) . . . . ?
C40 Si1 N5 Y1 -7.5(3) . . . . ?
O2 Y1 N5 Si2 -5.1(3) . . . . ?
N2 Y1 N5 Si2 106.4(3) . . . . ?
O1 Y1 N5 Si2 -81.7(3) . . . . ?
N1 Y1 N5 Si2 172.5(2) . . . . ?
Y2 Y1 N5 Si2 -41.1(4) . . . . ?
O2 Y1 N5 Si1 -179.2(2) . . . . ?
N2 Y1 N5 Si1 -67.7(2) . . . . ?
O1 Y1 N5 Si1 104.2(2) . . . . ?
N1 Y1 N5 Si1 -1.5(4) . . . . ?
Y2 Y1 N5 Si1 144.82(15) . . . . ?
C46 Si3 N6 Si4 -63.1(5) . . . . ?
C47 Si3 N6 Si4 63.2(4) . . . . ?
C45 Si3 N6 Si4 179.7(3) . . . . ?
C46 Si3 N6 Y2 108.3(3) . . . . ?
C47 Si3 N6 Y2 -125.4(3) . . . . ?
C45 Si3 N6 Y2 -9.0(3) . . . . ?
C49 Si4 N6 Si3 -116.2(4) . . . . ?
C48 Si4 N6 Si3 4.1(5) . . . . ?
C50 Si4 N6 Si3 124.8(4) . . . . ?
C49 Si4 N6 Y2 73.8(4) . . . . ?
C48 Si4 N6 Y2 -166.0(3) . . . . ?
C50 Si4 N6 Y2 -45.3(4) . . . . ?
O1 Y2 N6 Si3 -179.8(2) . . . . ?
N4 Y2 N6 Si3 -69.9(3) . . . . ?
O2 Y2 N6 Si3 102.6(2) . . . . ?
N3 Y2 N6 Si3 -6.3(4) . . . . ?
Y1 Y2 N6 Si3 144.11(16) . . . . ?
O1 Y2 N6 Si4 -8.4(4) . . . . ?
N4 Y2 N6 Si4 101.4(3) . . . . ?
O2 Y2 N6 Si4 -86.1(3) . . . . ?
N3 Y2 N6 Si4 165.0(2) . . . . ?
Y1 Y2 N6 Si4 -44.6(4) . . . . ?
N8 Y3 N7 C65 13.0(4) . . . . ?
O3 Y3 N7 C65 169.9(4) . . . . ?
N10 Y3 N7 C65 -72.6(4) . . . . ?
O4 Y3 N7 C65 112.4(4) . . . . ?
N9 Y3 N7 C65 -25.7(6) . . . . ?
Y4 Y3 N7 C65 143.5(4) . . . . ?
N8 Y3 N7 C59 -163.4(5) . . . . ?
O3 Y3 N7 C59 -6.4(5) . . . . ?
N10 Y3 N7 C59 111.0(5) . . . . ?
O4 Y3 N7 C59 -64.0(5) . . . . ?
N9 Y3 N7 C59 157.9(4) . . . . ?
Y4 Y3 N7 C59 -32.9(5) . . . . ?
O3 Y3 N8 C69 150.0(6) . . . . ?
N10 Y3 N8 C69 -79.8(6) . . . . ?
O4 Y3 N8 C69 70.9(7) . . . . ?
N7 Y3 N8 C69 -170.6(7) . . . . ?
N9 Y3 N8 C69 -7.9(6) . . . . ?
Y4 Y3 N8 C69 100.4(6) . . . . ?
O3 Y3 N8 C66 -54.2(5) . . . . ?
N10 Y3 N8 C66 76.1(4) . . . . ?
O4 Y3 N8 C66 -133.2(4) . . . . ?
N7 Y3 N8 C66 -14.7(4) . . . . ?
N9 Y3 N8 C66 147.9(4) . . . . ?
Y4 Y3 N8 C66 -103.7(4) . . . . ?
N8 Y3 N9 C84 -74.4(4) . . . . ?
O3 Y3 N9 C84 122.4(4) . . . . ?
N10 Y3 N9 C84 12.4(4) . . . . ?
O4 Y3 N9 C84 177.2(4) . . . . ?
N7 Y3 N9 C84 -37.9(6) . . . . ?
Y4 Y3 N9 C84 153.1(3) . . . . ?
N8 Y3 N9 C78 112.0(5) . . . . ?
O3 Y3 N9 C78 -51.2(5) . . . . ?
N10 Y3 N9 C78 -161.3(5) . . . . ?
O4 Y3 N9 C78 3.6(5) . . . . ?
N7 Y3 N9 C78 148.5(4) . . . . ?
Y4 Y3 N9 C78 -20.5(5) . . . . ?
N8 Y3 N10 C88 -87.8(7) . . . . ?
O3 Y3 N10 C88 61.0(7) . . . . ?
O4 Y3 N10 C88 155.6(6) . . . . ?
N7 Y3 N10 C88 -16.3(7) . . . . ?
N9 Y3 N10 C88 -174.9(7) . . . . ?
Y4 Y3 N10 C88 92.0(7) . . . . ?
N8 Y3 N10 C85 72.7(4) . . . . ?
O3 Y3 N10 C85 -138.5(4) . . . . ?
O4 Y3 N10 C85 -43.9(5) . . . . ?
N7 Y3 N10 C85 144.2(4) . . . . ?
N9 Y3 N10 C85 -14.4(4) . . . . ?
Y4 Y3 N10 C85 -107.5(4) . . . . ?
C90 Si5 N11 Si6 67.9(4) . . . . ?
C91 Si5 N11 Si6 -58.1(4) . . . . ?
C89 Si5 N11 Si6 -174.6(3) . . . . ?
C90 Si5 N11 Y4 -116.9(3) . . . . ?
C91 Si5 N11 Y4 117.1(3) . . . . ?
C89 Si5 N11 Y4 0.6(3) . . . . ?
C94 Si6 N11 Si5 41.8(4) . . . . ?
C93 Si6 N11 Si5 162.3(3) . . . . ?
C92 Si6 N11 Si5 -79.9(4) . . . . ?
C94 Si6 N11 Y4 -132.6(3) . . . . ?
C93 Si6 N11 Y4 -12.1(4) . . . . ?
C92 Si6 N11 Y4 105.7(3) . . . . ?
O3 Y4 N11 Si5 -80.0(2) . . . . ?
O4 Y4 N11 Si5 -159.18(19) . . . . ?
N12 Y4 N11 Si5 65.4(3) . . . . ?
Y3 Y4 N11 Si5 -115.92(19) . . . . ?
O3 Y4 N11 Si6 95.1(3) . . . . ?
O4 Y4 N11 Si6 16.0(4) . . . . ?
N12 Y4 N11 Si6 -119.4(3) . . . . ?
Y3 Y4 N11 Si6 59.3(3) . . . . ?
C97 Si7 N12 Si8 -47.2(5) . . . . ?
C96 Si7 N12 Si8 76.7(4) . . . . ?
C95 Si7 N12 Si8 -165.7(3) . . . . ?
C97 Si7 N12 Y4 134.5(3) . . . . ?
C96 Si7 N12 Y4 -101.6(3) . . . . ?
C95 Si7 N12 Y4 16.1(3) . . . . ?
C100 Si8 N12 Si7 -53.4(4) . . . . ?
C99 Si8 N12 Si7 -173.7(4) . . . . ?
C98 Si8 N12 Si7 66.5(4) . . . . ?
C100 Si8 N12 Y4 124.5(3) . . . . ?
C99 Si8 N12 Y4 4.2(5) . . . . ?
C98 Si8 N12 Y4 -115.6(3) . . . . ?
O3 Y4 N12 Si7 -167.72(19) . . . . ?
O4 Y4 N12 Si7 -87.8(2) . . . . ?
N11 Y4 N12 Si7 54.7(3) . . . . ?
Y3 Y4 N12 Si7 -123.9(2) . . . . ?
O3 Y4 N12 Si8 14.1(4) . . . . ?
O4 Y4 N12 Si8 94.0(3) . . . . ?
N11 Y4 N12 Si8 -123.4(3) . . . . ?
Y3 Y4 N12 Si8 58.0(3) . . . . ?
N6 Y2 O1 C2 62.6(10) . . . . ?
N4 Y2 O1 C2 -37.6(10) . . . . ?
O2 Y2 O1 C2 178.2(10) . . . . ?
N3 Y2 O1 C2 -113.2(10) . . . . ?
Y1 Y2 O1 C2 -162.1(11) . . . . ?
N6 Y2 O1 Y1 -135.32(17) . . . . ?
N4 Y2 O1 Y1 124.49(16) . . . . ?
O2 Y2 O1 Y1 -19.64(13) . . . . ?
N3 Y2 O1 Y1 48.91(18) . . . . ?
O2 Y1 O1 C2 -165.1(3) . . . . ?
N5 Y1 O1 C2 -66.8(4) . . . . ?
N2 Y1 O1 C2 99.0(4) . . . . ?
N1 Y1 O1 C2 77.9(3) . . . . ?
Y2 Y1 O1 C2 173.5(4) . . . . ?
O2 Y1 O1 Y2 21.37(15) . . . . ?
N5 Y1 O1 Y2 119.60(18) . . . . ?
N2 Y1 O1 Y2 -74.6(3) . . . . ?
N1 Y1 O1 Y2 -95.67(17) . . . . ?
N5 Y1 O2 C21 60.5(9) . . . . ?
N2 Y1 O2 C21 -42.5(9) . . . . ?
O1 Y1 O2 C21 174.2(9) . . . . ?
N1 Y1 O2 C21 -118.1(9) . . . . ?
Y2 Y1 O2 C21 -166.1(10) . . . . ?
N5 Y1 O2 Y2 -133.44(16) . . . . ?
N2 Y1 O2 Y2 123.59(16) . . . . ?
O1 Y1 O2 Y2 -19.71(13) . . . . ?
N1 Y1 O2 Y2 48.02(19) . . . . ?
O1 Y2 O2 C21 -164.0(3) . . . . ?
N6 Y2 O2 C21 -64.7(3) . . . . ?
N4 Y2 O2 C21 101.9(4) . . . . ?
N3 Y2 O2 C21 79.3(3) . . . . ?
Y1 Y2 O2 C21 174.6(4) . . . . ?
O1 Y2 O2 Y1 21.43(15) . . . . ?
N6 Y2 O2 Y1 120.79(18) . . . . ?
N4 Y2 O2 Y1 -72.6(3) . . . . ?
N3 Y2 O2 Y1 -95.22(17) . . . . ?
O4 Y4 O3 C52 118.7(5) . . . . ?
N11 Y4 O3 C52 -1.9(6) . . . . ?
N12 Y4 O3 C52 -146.1(5) . . . . ?
Y3 Y4 O3 C52 119.1(6) . . . . ?
O4 Y4 O3 Y3 -0.39(15) . . . . ?
N11 Y4 O3 Y3 -121.02(17) . . . . ?
N12 Y4 O3 Y3 94.7(2) . . . . ?
N8 Y3 O3 C52 121.3(3) . . . . ?
N10 Y3 O3 C52 -0.2(3) . . . . ?
O4 Y3 O3 C52 -146.5(3) . . . . ?
N7 Y3 O3 C52 83.4(3) . . . . ?
N9 Y3 O3 C52 -87.2(3) . . . . ?
Y4 Y3 O3 C52 -146.8(4) . . . . ?
N8 Y3 O3 Y4 -91.8(3) . . . . ?
N10 Y3 O3 Y4 146.61(17) . . . . ?
O4 Y3 O3 Y4 0.38(14) . . . . ?
N7 Y3 O3 Y4 -129.75(18) . . . . ?
N9 Y3 O3 Y4 59.7(2) . . . . ?
O3 Y4 O4 C71 127.9(5) . . . . ?
N11 Y4 O4 C71 -137.4(5) . . . . ?
N12 Y4 O4 C71 5.0(5) . . . . ?
Y3 Y4 O4 C71 127.6(6) . . . . ?
O3 Y4 O4 Y3 0.39(15) . . . . ?
N11 Y4 O4 Y3 95.00(19) . . . . ?
N12 Y4 O4 Y3 -122.59(17) . . . . ?
N8 Y3 O4 C71 -6.8(3) . . . . ?
O3 Y3 O4 C71 -147.4(3) . . . . ?
N10 Y3 O4 C71 104.1(4) . . . . ?
N7 Y3 O4 C71 -85.4(3) . . . . ?
N9 Y3 O4 C71 75.8(3) . . . . ?
Y4 Y3 O4 C71 -147.1(4) . . . . ?
N8 Y3 O4 Y4 140.28(17) . . . . ?
O3 Y3 O4 Y4 -0.38(14) . . . . ?
N10 Y3 O4 Y4 -108.8(3) . . . . ?
N7 Y3 O4 Y4 61.7(2) . . . . ?
N9 Y3 O4 Y4 -137.12(18) . . . . ?
Y2 O1 C2 C1 65.0(12) . . . . ?
Y1 O1 C2 C1 -97.6(5) . . . . ?
Y2 O1 C2 C3 -117.8(9) . . . . ?
Y1 O1 C2 C3 79.5(5) . . . . ?
C6 C1 C2 O1 174.1(5) . . . . ?
C8 C1 C2 O1 -3.6(8) . . . . ?
C6 C1 C2 C3 -3.0(8) . . . . ?
C8 C1 C2 C3 179.3(5) . . . . ?
O1 C2 C3 C4 -176.0(5) . . . . ?
C1 C2 C3 C4 1.1(9) . . . . ?
C2 C3 C4 C5 0.6(9) . . . . ?
C3 C4 C5 C6 -0.3(10) . . . . ?
C4 C5 C6 C1 -1.5(9) . . . . ?
C4 C5 C6 C7 177.9(6) . . . . ?
C2 C1 C6 C5 3.2(8) . . . . ?
C8 C1 C6 C5 -179.1(5) . . . . ?
C2 C1 C6 C7 -176.3(6) . . . . ?
C8 C1 C6 C7 1.4(9) . . . . ?
C2 C1 C8 C13 -110.7(6) . . . . ?
C6 C1 C8 C13 71.6(7) . . . . ?
C2 C1 C8 C9 69.2(7) . . . . ?
C6 C1 C8 C9 -108.5(6) . . . . ?
C13 C8 C9 C10 -1.4(9) . . . . ?
C1 C8 C9 C10 178.7(5) . . . . ?
C13 C8 C9 N1 174.8(5) . . . . ?
C1 C8 C9 N1 -5.2(8) . . . . ?
C15 N1 C9 C8 143.0(5) . . . . ?
Y1 N1 C9 C8 -45.9(8) . . . . ?
C15 N1 C9 C10 -40.9(7) . . . . ?
Y1 N1 C9 C10 130.1(5) . . . . ?
C8 C9 C10 C11 -0.2(9) . . . . ?
N1 C9 C10 C11 -176.4(5) . . . . ?
C9 C10 C11 C12 1.4(9) . . . . ?
C10 C11 C12 C13 -1.1(10) . . . . ?
C9 C8 C13 C12 1.7(9) . . . . ?
C1 C8 C13 C12 -178.4(5) . . . . ?
C9 C8 C13 C14 -176.8(6) . . . . ?
C1 C8 C13 C14 3.1(9) . . . . ?
C11 C12 C13 C8 -0.5(9) . . . . ?
C11 C12 C13 C14 178.1(6) . . . . ?
C9 N1 C15 C16 168.9(5) . . . . ?
Y1 N1 C15 C16 -3.8(7) . . . . ?
C19 N2 C16 C17 -0.6(7) . . . . ?
Y1 N2 C16 C17 -167.2(4) . . . . ?
C19 N2 C16 C15 -179.2(5) . . . . ?
Y1 N2 C16 C15 14.2(7) . . . . ?
N1 C15 C16 C17 175.0(6) . . . . ?
N1 C15 C16 N2 -6.8(9) . . . . ?
N2 C16 C17 C18 0.0(7) . . . . ?
C15 C16 C17 C18 178.4(6) . . . . ?
C16 C17 C18 C19 0.6(7) . . . . ?
C16 N2 C19 C18 1.0(7) . . . . ?
Y1 N2 C19 C18 162.4(4) . . . . ?
C17 C18 C19 N2 -1.0(8) . . . . ?
Y1 O2 C21 C22 -109.7(9) . . . . ?
Y2 O2 C21 C22 83.8(5) . . . . ?
Y1 O2 C21 C20 74.6(10) . . . . ?
Y2 O2 C21 C20 -91.8(5) . . . . ?
C25 C20 C21 O2 171.8(5) . . . . ?
C27 C20 C21 O2 -10.6(8) . . . . ?
C25 C20 C21 C22 -3.8(8) . . . . ?
C27 C20 C21 C22 173.8(5) . . . . ?
O2 C21 C22 C23 -176.5(5) . . . . ?
C20 C21 C22 C23 -1.0(9) . . . . ?
C21 C22 C23 C24 4.1(9) . . . . ?
C22 C23 C24 C25 -2.3(9) . . . . ?
C23 C24 C25 C20 -2.5(9) . . . . ?
C23 C24 C25 C26 174.9(6) . . . . ?
C21 C20 C25 C24 5.4(8) . . . . ?
C27 C20 C25 C24 -172.2(5) . . . . ?
C21 C20 C25 C26 -172.0(5) . . . . ?
C27 C20 C25 C26 10.4(8) . . . . ?
C21 C20 C27 C28 73.8(8) . . . . ?
C25 C20 C27 C28 -108.6(6) . . . . ?
C21 C20 C27 C32 -107.0(6) . . . . ?
C25 C20 C27 C32 70.5(7) . . . . ?
C32 C27 C28 C29 -3.6(8) . . . . ?
C20 C27 C28 C29 175.6(5) . . . . ?
C32 C27 C28 N3 174.1(5) . . . . ?
C20 C27 C28 N3 -6.8(8) . . . . ?
C34 N3 C28 C27 144.9(5) . . . . ?
Y2 N3 C28 C27 -41.8(7) . . . . ?
C34 N3 C28 C29 -37.4(7) . . . . ?
Y2 N3 C28 C29 135.9(5) . . . . ?
C27 C28 C29 C30 1.2(9) . . . . ?
N3 C28 C29 C30 -176.5(5) . . . . ?
C28 C29 C30 C31 1.3(9) . . . . ?
C29 C30 C31 C32 -1.4(9) . . . . ?
C30 C31 C32 C27 -0.9(8) . . . . ?
C30 C31 C32 C33 179.0(5) . . . . ?
C28 C27 C32 C31 3.5(8) . . . . ?
C20 C27 C32 C31 -175.7(5) . . . . ?
C28 C27 C32 C33 -176.5(5) . . . . ?
C20 C27 C32 C33 4.3(8) . . . . ?
C28 N3 C34 C35 170.8(5) . . . . ?
Y2 N3 C34 C35 -3.9(7) . . . . ?
N3 C34 C35 C36 174.5(6) . . . . ?
N3 C34 C35 N4 -5.0(9) . . . . ?
C38 N4 C35 C34 -179.5(5) . . . . ?
Y2 N4 C35 C34 11.8(7) . . . . ?
C38 N4 C35 C36 0.9(6) . . . . ?
Y2 N4 C35 C36 -167.8(4) . . . . ?
C34 C35 C36 C37 179.8(6) . . . . ?
N4 C35 C36 C37 -0.6(7) . . . . ?
C35 C36 C37 C38 0.2(7) . . . . ?
C35 N4 C38 C37 -0.8(7) . . . . ?
Y2 N4 C38 C37 163.4(5) . . . . ?
C36 C37 C38 N4 0.4(8) . . . . ?
Y4 O3 C52 C53 -41.5(8) . . . . ?
Y3 O3 C52 C53 82.4(5) . . . . ?
Y4 O3 C52 C51 143.3(5) . . . . ?
Y3 O3 C52 C51 -92.8(5) . . . . ?
C56 C51 C52 O3 174.5(5) . . . . ?
C58 C51 C52 O3 -9.0(8) . . . . ?
C56 C51 C52 C53 -0.7(8) . . . . ?
C58 C51 C52 C53 175.8(5) . . . . ?
O3 C52 C53 C54 -175.4(5) . . . . ?
C51 C52 C53 C54 -0.2(9) . . . . ?
C52 C53 C54 C55 2.3(9) . . . . ?
C53 C54 C55 C56 -3.5(10) . . . . ?
C54 C55 C56 C51 2.5(10) . . . . ?
C54 C55 C56 C57 178.5(6) . . . . ?
C52 C51 C56 C55 -0.4(9) . . . . ?
C58 C51 C56 C55 -176.8(6) . . . . ?
C52 C51 C56 C57 -176.3(6) . . . . ?
C58 C51 C56 C57 7.3(9) . . . . ?
C56 C51 C58 C63 69.0(8) . . . . ?
C52 C51 C58 C63 -107.3(6) . . . . ?
C56 C51 C58 C59 -110.8(6) . . . . ?
C52 C51 C58 C59 72.8(7) . . . . ?
C63 C58 C59 C60 -3.6(8) . . . . ?
C51 C58 C59 C60 176.2(5) . . . . ?
C63 C58 C59 N7 172.5(5) . . . . ?
C51 C58 C59 N7 -7.7(8) . . . . ?
C65 N7 C59 C60 -36.5(8) . . . . ?
Y3 N7 C59 C60 139.7(5) . . . . ?
C65 N7 C59 C58 147.4(5) . . . . ?
Y3 N7 C59 C58 -36.4(8) . . . . ?
C58 C59 C60 C61 1.2(9) . . . . ?
N7 C59 C60 C61 -174.8(5) . . . . ?
C59 C60 C61 C62 1.1(9) . . . . ?
C60 C61 C62 C63 -1.0(9) . . . . ?
C61 C62 C63 C58 -1.5(9) . . . . ?
C61 C62 C63 C64 177.7(6) . . . . ?
C59 C58 C63 C62 3.7(8) . . . . ?
C51 C58 C63 C62 -176.1(5) . . . . ?
C59 C58 C63 C64 -175.5(5) . . . . ?
C51 C58 C63 C64 4.7(9) . . . . ?
C59 N7 C65 C66 167.0(5) . . . . ?
Y3 N7 C65 C66 -10.0(7) . . . . ?
C69 N8 C66 C65 179.6(6) . . . . ?
Y3 N8 C66 C65 16.0(7) . . . . ?
C69 N8 C66 C67 0.5(7) . . . . ?
Y3 N8 C66 C67 -163.2(4) . . . . ?
N7 C65 C66 N8 -3.6(9) . . . . ?
N7 C65 C66 C67 175.3(7) . . . . ?
N8 C66 C67 C68 -1.3(8) . . . . ?
C65 C66 C67 C68 179.7(7) . . . . ?
C66 C67 C68 C69 1.6(8) . . . . ?
C66 N8 C69 C68 0.5(7) . . . . ?
Y3 N8 C69 C68 157.7(5) . . . . ?
C67 C68 C69 N8 -1.4(8) . . . . ?
Y4 O4 C71 C70 142.1(4) . . . . ?
Y3 O4 C71 C70 -88.0(5) . . . . ?
Y4 O4 C71 C72 -41.9(8) . . . . ?
Y3 O4 C71 C72 88.0(5) . . . . ?
C75 C70 C71 O4 172.1(5) . . . . ?
C77 C70 C71 O4 -10.7(8) . . . . ?
C75 C70 C71 C72 -3.9(9) . . . . ?
C77 C70 C71 C72 173.4(5) . . . . ?
O4 C71 C72 C73 -175.3(5) . . . . ?
C70 C71 C72 C73 0.6(9) . . . . ?
C71 C72 C73 C74 1.7(10) . . . . ?
C72 C73 C74 C75 -0.6(11) . . . . ?
C73 C74 C75 C70 -2.6(10) . . . . ?
C73 C74 C75 C76 175.4(7) . . . . ?
C71 C70 C75 C74 4.8(9) . . . . ?
C77 C70 C75 C74 -172.5(6) . . . . ?
C71 C70 C75 C76 -173.3(6) . . . . ?
C77 C70 C75 C76 9.5(9) . . . . ?
C71 C70 C77 C78 75.8(8) . . . . ?
C75 C70 C77 C78 -107.0(6) . . . . ?
C71 C70 C77 C82 -106.3(6) . . . . ?
C75 C70 C77 C82 70.9(7) . . . . ?
C82 C77 C78 C79 -4.1(8) . . . . ?
C70 C77 C78 C79 173.8(5) . . . . ?
C82 C77 C78 N9 172.0(5) . . . . ?
C70 C77 C78 N9 -10.1(8) . . . . ?
C84 N9 C78 C79 -38.3(8) . . . . ?
Y3 N9 C78 C79 135.0(5) . . . . ?
C84 N9 C78 C77 145.6(5) . . . . ?
Y3 N9 C78 C77 -41.1(7) . . . . ?
C77 C78 C79 C80 1.4(9) . . . . ?
N9 C78 C79 C80 -174.7(5) . . . . ?
C78 C79 C80 C81 3.0(9) . . . . ?
C79 C80 C81 C82 -4.5(10) . . . . ?
C80 C81 C82 C77 1.6(9) . . . . ?
C80 C81 C82 C83 -178.6(6) . . . . ?
C78 C77 C82 C81 2.7(8) . . . . ?
C70 C77 C82 C81 -175.3(5) . . . . ?
C78 C77 C82 C83 -177.1(5) . . . . ?
C70 C77 C82 C83 4.9(8) . . . . ?
C78 N9 C84 C85 165.5(5) . . . . ?
Y3 N9 C84 C85 -9.2(7) . . . . ?
C88 N10 C85 C84 -177.3(6) . . . . ?
Y3 N10 C85 C84 16.0(7) . . . . ?
C88 N10 C85 C86 -0.5(7) . . . . ?
Y3 N10 C85 C86 -167.2(4) . . . . ?
N9 C84 C85 N10 -4.3(9) . . . . ?
N9 C84 C85 C86 179.6(6) . . . . ?
N10 C85 C86 C87 0.1(8) . . . . ?
C84 C85 C86 C87 176.5(6) . . . . ?
C85 C86 C87 C88 0.3(8) . . . . ?
C85 N10 C88 C87 0.7(8) . . . . ?
Y3 N10 C88 C87 162.0(5) . . . . ?
C86 C87 C88 N10 -0.6(9) . . . . ?
